data_4344942
loop_
_publ_author_name
'Zheng, Xiu-Ying'
'Peng, Jun-Bo'
'Livera, M M Varuni S'
'Luo, Yun'
'Wang, Ya-Yun'
'Kong, Xiang-Jian'
'Long, La-Sheng'
'Zheng, Zhiping'
'Zheng, Lan-Sun'

_publ_section_title
;
 Selective Formation of Chromogen I from N-Acetyl-d-glucosamine upon
 Lanthanide Coordination.
;
_journal_issue 1
_journal_name_full 'Inorganic chemistry'
_journal_page_first 110
_journal_page_last 113
_journal_paper_doi 10.1021/acs.inorgchem.6b02589
_journal_volume 56
_journal_year 2017
_chemical_absolute_configuration ad
_chemical_formula_sum 'C40 H138 Cl5 Gd9 N4 O94'
_chemical_formula_weight 3772.03
_chemical_name_systematic
;
 ?
;
_space_group_crystal_system cubic
_space_group_IT_number 195
_space_group_name_Hall 'P 2 2 3'
_space_group_name_H-M_alt 'P 2 3'
_symmetry_space_group_name_Hall 'P 2 2 3'
_symmetry_space_group_name_H-M 'P 2 3'
_atom_sites_solution_hydrogens geom
_atom_sites_solution_primary direct
_atom_sites_solution_secondary difmap
_audit_creation_method SHELXL-2013
_cell_angle_alpha 90
_cell_angle_beta 90
_cell_angle_gamma 90
_cell_formula_units_Z 24
_cell_length_a 43.0069(3)
_cell_length_b 43.0069(3)
_cell_length_c 43.0069(3)
_cell_measurement_reflns_used 25310
_cell_measurement_temperature 120(2)
_cell_measurement_theta_max 29.0627
_cell_measurement_theta_min 2.7561
_cell_volume 79545.3(10)
_computing_cell_refinement 'CrysAlisPro, Agilent Technologies'
_computing_data_collection 'CrysAlisPro, Agilent Technologies'
_computing_data_reduction 'CrysAlisPro, Agilent Technologies'
_computing_structure_refinement 'SHELXL-2013 (Sheldrick, 2013)'
_computing_structure_solution 'SHELXL-2013 (Sheldrick, 2013)'
_diffrn_ambient_temperature 120(2)
_diffrn_measured_fraction_theta_full 0.972
_diffrn_measured_fraction_theta_max 0.999
_diffrn_measurement_device_type 'Xcalibur, Sapphire3, Gemini ultra'
_diffrn_radiation_type MoK\a
_diffrn_radiation_wavelength 0.71073
_diffrn_reflns_av_R_equivalents 0.1616
_diffrn_reflns_av_unetI/netI 0.2113
_diffrn_reflns_Laue_measured_fraction_full 0.972
_diffrn_reflns_Laue_measured_fraction_max 0.999
_diffrn_reflns_limit_h_max 48
_diffrn_reflns_limit_h_min -51
_diffrn_reflns_limit_k_max 26
_diffrn_reflns_limit_k_min -51
_diffrn_reflns_limit_l_max 50
_diffrn_reflns_limit_l_min -39
_diffrn_reflns_number 194042
_diffrn_reflns_point_group_measured_fraction_full 0.967
_diffrn_reflns_point_group_measured_fraction_max 0.994
_diffrn_reflns_theta_full 25.242
_diffrn_reflns_theta_max 24.990
_diffrn_reflns_theta_min 2.762
_diffrn_source 'Enhance (Mo) X-ray Source'
_exptl_absorpt_coefficient_mu 4.639
_exptl_absorpt_correction_T_max 0.2935
_exptl_absorpt_correction_T_min 0.2935
_exptl_absorpt_correction_type multi-scan
_exptl_absorpt_process_details 'CrysAlisPro, Agilent Technologies'
_exptl_crystal_colour colorless
_exptl_crystal_density_diffrn 1.890
_exptl_crystal_density_meas ?
_exptl_crystal_density_method 'not measured'
_exptl_crystal_description block
_exptl_crystal_F_000 43656
_exptl_crystal_size_max 0.350
_exptl_crystal_size_mid 0.300
_exptl_crystal_size_min 0.300
_platon_squeeze_details
;
;
_refine_diff_density_max 2.898
_refine_diff_density_min -0.977
_refine_diff_density_rms 0.209
_refine_ls_abs_structure_details
;
 Flack x determined using 5691 quotients [(I+)-(I-)]/[(I+)+(I-)]
 (Parsons and Flack (2004), Acta Cryst. A60, s61).
;
_refine_ls_abs_structure_Flack 0.064(15)
_refine_ls_extinction_method none
_refine_ls_goodness_of_fit_ref 0.950
_refine_ls_hydrogen_treatment constr
_refine_ls_matrix_type full
_refine_ls_number_parameters 1838
_refine_ls_number_reflns 46425
_refine_ls_number_restraints 847
_refine_ls_restrained_S_all 0.952
_refine_ls_R_factor_all 0.1621
_refine_ls_R_factor_gt 0.0953
_refine_ls_shift/su_max 0.057
_refine_ls_shift/su_mean 0.002
_refine_ls_structure_factor_coef Fsqd
_refine_ls_weighting_details
;
 w=1/[\s^2^(Fo^2^)+(0.1021P)^2^]
 where P=(Fo^2^+2Fc^2^)/3
;
_refine_ls_weighting_scheme calc
_refine_ls_wR_factor_gt 0.2250
_refine_ls_wR_factor_ref 0.2609
_reflns_Friedel_coverage 0.906
_reflns_Friedel_fraction_full 0.961
_reflns_Friedel_fraction_max 0.988
_reflns_number_gt 21751
_reflns_number_total 46425
_reflns_threshold_expression 'I > 2\s(I)'
_cod_data_source_file ic6b02589_si_002.cif
_cod_data_source_block Gd9
_cod_depositor_comments
;
The following automatic conversions were performed:

'_exptl_crystal_density_meas' value 'not measured' was changed to '?'
- the value is perceived as not measured.

Automatic conversion script
Id: cif_fix_values 4268 2015-11-12 08:31:59Z antanas 

 Adding full bibliography for 4344941--4344942.cif.

2020-06-09
Z value and formula fixed to values more according to usual
chemical conventions.                 miguel
;
_cod_original_formula_sum 'C80 H276 Cl10 Gd18 N8 O188'
_cod_original_formula_weight 7544.07
_cod_original_formula_units_Z 12
_cod_original_cell_volume 79545.3(17)
_cod_database_code 4344942
_shelx_space_group_comment
;
The symmetry employed for this shelxl refinement is uniquely defined
by the following loop, which should always be used as a source of
symmetry information in preference to the above space-group names.
They are only intended as comments.
;
_shelx_estimated_absorpt_t_min 0.294
_shelx_estimated_absorpt_t_max 0.337
_platon_gd9_details
;
SQUEEZE removed 10 disordered ClO4- anions and 50 disordered 
water molecules per formula unit. This valueis calculated 
based upon elemental analysis data.
;
_shelxl_version_number 2013-2

loop_
_space_group_symop_operation_xyz
'x, y, z'
'-x, -y, z'
'-x, y, -z'
'x, -y, -z'
'z, x, y'
'z, -x, -y'
'-z, -x, y'
'-z, x, -y'
'y, z, x'
'-y, z, -x'
'y, -z, -x'
'-y, -z, x'

loop_
_atom_site_label
_atom_site_type_symbol
_atom_site_fract_x
_atom_site_fract_y
_atom_site_fract_z
_atom_site_U_iso_or_equiv
_atom_site_adp_type
_atom_site_occupancy
_atom_site_site_symmetry_order
_atom_site_calc_flag
_atom_site_refinement_flags_posn
_atom_site_refinement_flags_adp
Gd1 Gd 0.26020(4) 0.23994(4) 0.09803(4) 0.0512(4) Uani 1 1 d . .
Gd2 Gd 0.27661(4) 0.17581(4) 0.03755(4) 0.0495(4) Uani 1 1 d . .
Gd3 Gd 0.20564(4) 0.22222(4) 0.02853(4) 0.0521(4) Uani 1 1 d . .
Gd4 Gd 0.25846(5) 0.59940(4) -0.24261(5) 0.0695(5) Uani 1 1 d . .
Gd5 Gd 0.19724(4) 0.13609(4) 0.01923(4) 0.0609(5) Uani 1 1 d . U
Gd6 Gd 0.25247(4) 0.29289(4) 0.02589(4) 0.0599(4) Uani 1 1 d . .
Gd7 Gd 0.36248(4) 0.16545(4) 0.02636(4) 0.0635(5) Uani 1 1 d . .
Gd8 Gd 0.32364(4) 0.24681(4) 0.03456(4) 0.0570(4) Uani 1 1 d . .
Gd9 Gd 0.16878(4) 0.30019(5) 0.00202(5) 0.0749(5) Uani 1 1 d . .
Gd10 Gd 0.28463(5) 0.54004(4) -0.18042(5) 0.0817(6) Uani 1 1 d . .
Gd11 Gd 0.33339(5) 0.33079(5) 0.01177(5) 0.0817(6) Uani 1 1 d . .
Gd12 Gd 0.20799(5) 0.52941(4) -0.21656(5) 0.0844(6) Uani 1 1 d . .
Gd13 Gd 0.24506(6) 0.52605(5) -0.29267(6) 0.0996(7) Uani 1 1 d . .
Gd14 Gd 0.21224(6) 0.52043(5) -0.12969(6) 0.0934(7) Uani 1 1 d . .
Gd15 Gd 0.32134(6) 0.53660(5) -0.25690(6) 0.0976(7) Uani 1 1 d . .
Gd16 Gd 0.37164(6) 0.53014(5) -0.18217(7) 0.1111(9) Uani 1 1 d . .
Gd17 Gd 0.16110(7) 0.50123(6) -0.28829(7) 0.1157(9) Uani 1 1 d . .
Gd18 Gd 0.32027(8) 0.51151(7) -0.34046(8) 0.1442(12) Uani 1 1 d . .
N1 N 0.2566(7) 0.0663(7) 0.0406(7) 0.078(8) Uani 1 1 d D U
H1D H 0.2696 0.0520 0.0340 0.093 Uiso 1 1 calc R U
N2 N 0.4343(6) 0.2244(8) 0.0372(6) 0.075(9) Uani 1 1 d . .
H2A H 0.4495 0.2365 0.0307 0.090 Uiso 1 1 calc R U
N3 N 0.2729(9) 0.3997(8) 0.0134(9) 0.107(10) Uani 1 1 d . U
H3B H 0.2592 0.4085 0.0010 0.128 Uiso 1 1 calc R U
N4 N 0.0983(7) 0.2408(7) 0.0134(7) 0.074(7) Uani 1 1 d . U
H4A H 0.0859 0.2265 0.0058 0.089 Uiso 1 1 calc R U
N5 N 0.2786(8) 0.5465(8) -0.0742(8) 0.102(9) Uani 1 1 d D U
H5C H 0.2951 0.5400 -0.0640 0.123 Uiso 1 1 calc R U
N6 N 0.0978(9) 0.5136(8) -0.2192(9) 0.108(10) Uani 1 1 d . U
H6B H 0.0846 0.5095 -0.2041 0.129 Uiso 1 1 calc R U
N7 N 0.2530(15) 0.5204(15) -0.4041(16) 0.220(14) Uani 1 1 d . U
H7B H 0.2489 0.5243 -0.4237 0.264 Uiso 1 1 calc R U
N8 N 0.4325(11) 0.5377(11) -0.2499(11) 0.151(13) Uani 1 1 d D U
H8C H 0.4502 0.5422 -0.2591 0.181 Uiso 1 1 calc R U
C1 C 0.2270(14) 0.0402(13) 0.0049(14) 0.163(19) Uani 1 1 d . U
H1A H 0.2109 0.0441 -0.0107 0.244 Uiso 1 1 calc R U
H1B H 0.2229 0.0203 0.0152 0.244 Uiso 1 1 calc R U
H1C H 0.2474 0.0395 -0.0052 0.244 Uiso 1 1 calc R U
C2 C 0.2267(10) 0.0654(12) 0.0282(11) 0.108(11) Uani 1 1 d D U
C3 C 0.2466(6) 0.1150(6) 0.0716(6) 0.032(5) Uani 1 1 d . U
H3A H 0.2272 0.1078 0.0821 0.038 Uiso 1 1 calc R U
C4 C 0.2681(6) 0.0875(6) 0.0625(6) 0.042(6) Uani 1 1 d D U
C5 C 0.2941(8) 0.0896(8) 0.0773(8) 0.071(8) Uani 1 1 d . U
H5A H 0.3094 0.0737 0.0765 0.085 Uiso 1 1 calc R U
C6 C 0.2984(8) 0.1175(8) 0.0953(8) 0.069(8) Uani 1 1 d . U
H6A H 0.3022 0.1112 0.1173 0.083 Uiso 1 1 calc R U
C7 C 0.3246(8) 0.1400(8) 0.0857(8) 0.070(8) Uani 1 1 d . U
H7A H 0.3264 0.1583 0.0998 0.084 Uiso 1 1 calc R U
C8 C 0.3584(6) 0.1164(7) 0.0855(7) 0.049(7) Uani 1 1 d . U
H8A H 0.3632 0.1069 0.1059 0.058 Uiso 1 1 calc R U
H8B H 0.3585 0.1005 0.0688 0.058 Uiso 1 1 calc R U
C9 C 0.4581(8) 0.1888(10) 0.0020(9) 0.098(12) Uani 1 1 d D U
H9A H 0.4533 0.1674 -0.0039 0.146 Uiso 1 1 calc R U
H9B H 0.4795 0.1899 0.0098 0.146 Uiso 1 1 calc R U
H9C H 0.4559 0.2024 -0.0161 0.146 Uiso 1 1 calc R U
C10 C 0.4363(9) 0.1991(10) 0.0269(9) 0.086(10) Uani 1 1 d D U
C11 C 0.3840(7) 0.2200(7) 0.0714(7) 0.049(7) Uani 1 1 d . U
H11A H 0.3911 0.2028 0.0853 0.058 Uiso 1 1 calc R U
C12 C 0.4124(7) 0.2412(7) 0.0586(7) 0.053(7) Uani 1 1 d . U
C13 C 0.4112(7) 0.2699(8) 0.0658(7) 0.062(8) Uani 1 1 d . U
H13A H 0.4241 0.2855 0.0570 0.075 Uiso 1 1 calc R U
C14 C 0.3875(7) 0.2758(7) 0.0893(8) 0.056(7) Uani 1 1 d . U
H14A H 0.3957 0.2825 0.1100 0.067 Uiso 1 1 calc R U
C15 C 0.3630(7) 0.2993(6) 0.0734(7) 0.049(7) Uani 1 1 d . U
H15A H 0.3449 0.3009 0.0879 0.059 Uiso 1 1 calc R U
C16 C 0.3784(8) 0.3353(8) 0.0708(8) 0.071(9) Uani 1 1 d . U
H16A H 0.3851 0.3433 0.0913 0.085 Uiso 1 1 calc R U
H16B H 0.3962 0.3359 0.0562 0.085 Uiso 1 1 calc R U
C17 C 0.3100(10) 0.4255(9) -0.0161(9) 0.099(11) Uani 1 1 d . U
H17A H 0.3317 0.4211 -0.0214 0.148 Uiso 1 1 calc R U
H17B H 0.3085 0.4461 -0.0065 0.148 Uiso 1 1 calc R U
H17C H 0.2973 0.4249 -0.0349 0.148 Uiso 1 1 calc R U
C18 C 0.2986(13) 0.4016(12) 0.0063(12) 0.114(11) Uani 1 1 d . U
C19 C 0.2774(8) 0.3567(7) 0.0531(7) 0.057(7) Uani 1 1 d . U
H19A H 0.2957 0.3638 0.0655 0.068 Uiso 1 1 calc R U
C20 C 0.2604(9) 0.3833(8) 0.0426(9) 0.074(9) Uani 1 1 d . U
C21 C 0.2288(11) 0.3851(10) 0.0468(10) 0.101(10) Uani 1 1 d . U
H21A H 0.2140 0.3986 0.0374 0.121 Uiso 1 1 calc R U
C22 C 0.2232(7) 0.3566(6) 0.0732(7) 0.046(7) Uani 1 1 d . U
H22A H 0.2176 0.3663 0.0935 0.055 Uiso 1 1 calc R U
C23 C 0.1958(8) 0.3360(8) 0.0622(8) 0.063(8) Uani 1 1 d . U
H23A H 0.1921 0.3190 0.0777 0.076 Uiso 1 1 calc R U
C24 C 0.1672(9) 0.3515(9) 0.0555(9) 0.083(9) Uani 1 1 d . U
H24A H 0.1595 0.3622 0.0744 0.099 Uiso 1 1 calc R U
H24B H 0.1705 0.3672 0.0391 0.099 Uiso 1 1 calc R U
C25 C 0.0790(14) 0.2772(15) -0.0260(14) 0.18(2) Uani 1 1 d . U
H25A H 0.0857 0.2979 -0.0326 0.265 Uiso 1 1 calc R U
H25B H 0.0573 0.2781 -0.0190 0.265 Uiso 1 1 calc R U
H25C H 0.0807 0.2627 -0.0435 0.265 Uiso 1 1 calc R U
C26 C 0.0981(6) 0.2668(7) -0.0011(7) 0.048(7) Uani 1 1 d . U
C27 C 0.1400(8) 0.2528(9) 0.0516(8) 0.072(9) Uani 1 1 d . U
H27A H 0.1319 0.2728 0.0605 0.086 Uiso 1 1 calc R U
C28 C 0.1150(8) 0.2322(8) 0.0387(8) 0.067(8) Uani 1 1 d . U
C29 C 0.1111(9) 0.2007(9) 0.0518(9) 0.079(9) Uani 1 1 d . U
H29A H 0.0971 0.1845 0.0465 0.095 Uiso 1 1 calc R U
C30 C 0.1357(7) 0.2023(7) 0.0757(7) 0.055(7) Uani 1 1 d . U
H30A H 0.1260 0.1991 0.0966 0.066 Uiso 1 1 calc R U
C31 C 0.1604(7) 0.1781(7) 0.0711(6) 0.046(7) Uani 1 1 d . U
H31A H 0.1755 0.1793 0.0888 0.055 Uiso 1 1 calc R U
C32 C 0.1439(6) 0.1437(6) 0.0712(6) 0.045(7) Uani 1 1 d . U
H32A H 0.1333 0.1398 0.0913 0.054 Uiso 1 1 calc R U
H32B H 0.1286 0.1420 0.0542 0.054 Uiso 1 1 calc R U
C33 C 0.1490(8) 0.1873(8) -0.0633(7) 0.071(9) Uani 1 1 d . U
H33A H 0.1439 0.2086 -0.0697 0.106 Uiso 1 1 calc R U
H33B H 0.1300 0.1747 -0.0631 0.106 Uiso 1 1 calc R U
H33C H 0.1639 0.1783 -0.0779 0.106 Uiso 1 1 calc R U
C34 C 0.1609(11) 0.1878(11) -0.0358(10) 0.100(11) Uani 1 1 d . U
C35 C 0.3002(12) 0.1054(12) -0.0416(12) 0.129(16) Uani 1 1 d . U
H35A H 0.2779 0.1008 -0.0419 0.193 Uiso 1 1 calc R U
H35B H 0.3119 0.0861 -0.0390 0.193 Uiso 1 1 calc R U
H35C H 0.3062 0.1153 -0.0613 0.193 Uiso 1 1 calc R U
C36 C 0.3066(7) 0.1251(7) -0.0174(7) 0.049(7) Uani 1 1 d . U
C37 C 0.4025(9) 0.2652(10) -0.0432(10) 0.102(13) Uani 1 1 d D U
H37A H 0.4054 0.2426 -0.0419 0.153 Uiso 1 1 calc R U
H37B H 0.4203 0.2757 -0.0336 0.153 Uiso 1 1 calc R U
H37C H 0.4008 0.2714 -0.0650 0.153 Uiso 1 1 calc R U
C38 C 0.3784(11) 0.2726(12) -0.0292(12) 0.117(11) Uani 1 1 d D U
C39 C 0.2360(11) 0.3475(10) -0.0714(10) 0.109(13) Uani 1 1 d . U
H39A H 0.2180 0.3528 -0.0843 0.164 Uiso 1 1 calc R U
H39B H 0.2502 0.3343 -0.0834 0.164 Uiso 1 1 calc R U
H39C H 0.2467 0.3665 -0.0651 0.164 Uiso 1 1 calc R U
C40 C 0.2242(8) 0.3286(7) -0.0404(7) 0.057(7) Uani 1 1 d . U
C41 C 0.2520(10) 0.5065(10) -0.0361(10) 0.106(13) Uani 1 1 d . U
H41A H 0.2316 0.4965 -0.0344 0.159 Uiso 1 1 calc R U
H41B H 0.2573 0.5164 -0.0163 0.159 Uiso 1 1 calc R U
H41C H 0.2677 0.4908 -0.0412 0.159 Uiso 1 1 calc R U
C42 C 0.2512(13) 0.5284(13) -0.0590(13) 0.132(12) Uani 1 1 d D U
C43 C 0.2674(10) 0.5742(10) -0.1199(10) 0.091(10) Uani 1 1 d . U
H43A H 0.2496 0.5855 -0.1102 0.109 Uiso 1 1 calc R U
C44 C 0.2912(7) 0.5685(7) -0.0964(7) 0.056(7) Uani 1 1 d D U
C45 C 0.3128(7) 0.5822(7) -0.0988(7) 0.052(7) Uani 1 1 d D U
H45A H 0.3286 0.5816 -0.0833 0.062 Uiso 1 1 calc R U
C46 C 0.3160(6) 0.5997(6) -0.1246(6) 0.033(6) Uani 1 1 d D U
H46A H 0.3200 0.6220 -0.1195 0.040 Uiso 1 1 calc R U
C47 C 0.3370(9) 0.5883(9) -0.1480(9) 0.076(9) Uani 1 1 d . U
H47A H 0.3356 0.6026 -0.1663 0.091 Uiso 1 1 calc R U
C48 C 0.3715(11) 0.5900(12) -0.1350(12) 0.120(12) Uani 1 1 d . U
H48A H 0.3769 0.6113 -0.1282 0.144 Uiso 1 1 calc R U
H48B H 0.3747 0.5753 -0.1177 0.144 Uiso 1 1 calc R U
C49 C 0.0867(15) 0.4676(13) -0.2542(16) 0.209(19) Uani 1 1 d D U
H49A H 0.0911 0.4597 -0.2752 0.314 Uiso 1 1 calc R U
H49B H 0.0642 0.4696 -0.2514 0.314 Uiso 1 1 calc R U
H49C H 0.0951 0.4530 -0.2388 0.314 Uiso 1 1 calc R U
C50 C 0.1009(11) 0.4968(11) -0.2504(11) 0.112(10) Uani 1 1 d D U
C51 C 0.1408(9) 0.5493(10) -0.2359(10) 0.090(10) Uani 1 1 d D U
H51A H 0.1310 0.5580 -0.2551 0.108 Uiso 1 1 calc R U
C52 C 0.1198(8) 0.5360(8) -0.2198(8) 0.066(8) Uani 1 1 d D U
C53 C 0.1199(9) 0.5495(9) -0.1868(10) 0.088(8) Uani 1 1 d . U
H53A H 0.1078 0.5425 -0.1697 0.106 Uiso 1 1 calc R U
C54 C 0.1445(7) 0.5776(7) -0.1868(7) 0.056(7) Uani 1 1 d . U
H54A H 0.1337 0.5976 -0.1819 0.067 Uiso 1 1 calc R U
C55 C 0.1682(10) 0.5710(10) -0.1632(10) 0.094(9) Uani 1 1 d . U
H55A H 0.1837 0.5879 -0.1670 0.112 Uiso 1 1 calc R U
C56 C 0.1638(11) 0.5726(12) -0.1257(11) 0.122(10) Uani 1 1 d D U
H56A H 0.1564 0.5936 -0.1199 0.147 Uiso 1 1 calc R U
H56B H 0.1475 0.5575 -0.1194 0.147 Uiso 1 1 calc R U
C57 C 0.272(3) 0.468(3) -0.431(3) 0.49(3) Uani 1 1 d . U
H57B H 0.2915 0.4565 -0.4321 0.728 Uiso 1 1 calc R U
H57C H 0.2674 0.4772 -0.4515 0.728 Uiso 1 1 calc R U
H57D H 0.2550 0.4545 -0.4247 0.728 Uiso 1 1 calc R U
C58 C 0.2761(14) 0.4995(14) -0.4027(13) 0.128(12) Uani 1 1 d . U
C59 C 0.2488(12) 0.5486(12) -0.3564(12) 0.116(10) Uani 1 1 d . U
H59B H 0.2633 0.5625 -0.3680 0.139 Uiso 1 1 calc R U
C60 C 0.2317(10) 0.5394(11) -0.3846(11) 0.105(11) Uani 1 1 d D U
C61 C 0.2080(8) 0.5487(7) -0.3791(7) 0.063(8) Uani 1 1 d D U
H61A H 0.1901 0.5416 -0.3900 0.075 Uiso 1 1 calc R U
C62 C 0.2058(8) 0.5708(8) -0.3558(7) 0.056(7) Uani 1 1 d . U
H62B H 0.1974 0.5914 -0.3625 0.068 Uiso 1 1 calc R U
C63 C 0.1889(10) 0.5559(12) -0.3353(10) 0.115(11) Uani 1 1 d D U
H63B H 0.1912 0.5720 -0.3186 0.138 Uiso 1 1 calc R U
C64 C 0.1512(8) 0.5530(10) -0.3318(10) 0.084(9) Uani 1 1 d D U
H64B H 0.1439 0.5743 -0.3366 0.100 Uiso 1 1 calc R U
H64C H 0.1453 0.5404 -0.3502 0.100 Uiso 1 1 calc R U
C65 C 0.4378(12) 0.5169(12) -0.2264(13) 0.155(11) Uani 1 1 d D U
C66 C 0.4029(14) 0.5577(14) -0.2672(14) 0.137(12) Uani 1 1 d . U
C67 C 0.3798(13) 0.5711(14) -0.2494(14) 0.134(12) Uani 1 1 d . U
H67B H 0.3921 0.5859 -0.2362 0.160 Uiso 1 1 calc R U
C68 C 0.4010(10) 0.5697(10) -0.2968(11) 0.098(10) Uani 1 1 d . U
H68B H 0.4141 0.5640 -0.3137 0.118 Uiso 1 1 calc R U
C69 C 0.3778(9) 0.5907(9) -0.2983(9) 0.082(8) Uani 1 1 d . U
H69B H 0.3837 0.6116 -0.3064 0.098 Uiso 1 1 calc R U
C70 C 0.3540(13) 0.5780(13) -0.3114(11) 0.131(10) Uani 1 1 d D U
H70A H 0.3361 0.5929 -0.3122 0.157 Uiso 1 1 calc R U
C71 C 0.3695(13) 0.5737(14) -0.3460(12) 0.144(13) Uani 1 1 d D U
H71B H 0.3865 0.5582 -0.3456 0.173 Uiso 1 1 calc R U
H71C H 0.3777 0.5936 -0.3540 0.173 Uiso 1 1 calc R U
C72 C 0.4615(9) 0.5001(9) -0.2179(9) 0.089(11) Uani 1 1 d D U
H72B H 0.4668 0.4854 -0.2345 0.134 Uiso 1 1 calc R U
H72C H 0.4563 0.4886 -0.1990 0.134 Uiso 1 1 calc R U
H72D H 0.4794 0.5137 -0.2138 0.134 Uiso 1 1 calc R U
C73 C 0.3156(11) 0.4617(11) -0.1112(11) 0.113(14) Uani 1 1 d . U
H73B H 0.3341 0.4513 -0.1029 0.170 Uiso 1 1 calc R U
H73C H 0.3028 0.4466 -0.1226 0.170 Uiso 1 1 calc R U
H73D H 0.3034 0.4705 -0.0941 0.170 Uiso 1 1 calc R U
C74 C 0.3257(14) 0.4883(12) -0.1338(13) 0.121(12) Uani 1 1 d . U
C75 C 0.1546(9) 0.4368(9) -0.1805(9) 0.092(11) Uani 1 1 d D U
H75A H 0.1450 0.4384 -0.1600 0.138 Uiso 1 1 calc R U
H75B H 0.1681 0.4185 -0.1813 0.138 Uiso 1 1 calc R U
H75C H 0.1384 0.4351 -0.1964 0.138 Uiso 1 1 calc R U
C76 C 0.1756(12) 0.4683(11) -0.1872(13) 0.119(9) Uani 1 1 d D U
C77 C 0.2272(13) 0.4306(11) -0.3378(13) 0.163(17) Uani 1 1 d D U
H77A H 0.2486 0.4329 -0.3451 0.245 Uiso 1 1 calc R U
H77B H 0.2140 0.4236 -0.3550 0.245 Uiso 1 1 calc R U
H77C H 0.2266 0.4152 -0.3210 0.245 Uiso 1 1 calc R U
C78 C 0.2165(11) 0.4588(12) -0.3269(12) 0.125(9) Uani 1 1 d D U
C79 C 0.3810(13) 0.4561(11) -0.2714(14) 0.174(11) Uani 1 1 d D U
H79A H 0.3900 0.4650 -0.2524 0.261 Uiso 1 1 calc R U
H79B H 0.3977 0.4478 -0.2845 0.261 Uiso 1 1 calc R U
H79C H 0.3666 0.4393 -0.2658 0.261 Uiso 1 1 calc R U
C80 C 0.3650(13) 0.4789(13) -0.2875(11) 0.142(9) Uani 1 1 d D U
O1 O 0.2061(5) 0.0828(4) 0.0371(6) 0.070(7) Uani 1 1 d . .
O2 O 0.2412(4) 0.1340(5) 0.0506(4) 0.057(5) Uani 1 1 d . U
O3 O 0.2687(4) 0.1314(4) 0.0940(4) 0.047(5) Uani 1 1 d . .
O4 O 0.3201(4) 0.1481(5) 0.0555(4) 0.053(5) Uani 1 1 d . U
O5 O 0.3783(4) 0.1452(5) 0.0780(4) 0.047(5) Uani 1 1 d . .
H5B H 0.3940 0.1537 0.0910 0.056 Uiso 1 1 calc R U
O6 O 0.4174(5) 0.1778(5) 0.0389(5) 0.064(6) Uani 1 1 d . U
O7 O 0.3619(4) 0.2106(4) 0.0503(4) 0.040(4) Uani 1 1 d . U
O8 O 0.3704(5) 0.2473(5) 0.0894(5) 0.071(6) Uani 1 1 d . U
O9 O 0.3520(5) 0.2912(5) 0.0464(5) 0.056(5) Uani 1 1 d . U
O10 O 0.3526(5) 0.3516(5) 0.0591(5) 0.061(6) Uani 1 1 d . .
H10A H 0.3438 0.3692 0.0692 0.074 Uiso 1 1 calc R U
O11 O 0.3231(6) 0.3867(6) 0.0205(8) 0.123(12) Uani 1 1 d . .
O12 O 0.2865(5) 0.3348(5) 0.0335(7) 0.084(8) Uani 1 1 d . .
O13 O 0.2522(6) 0.3448(5) 0.0753(5) 0.079(7) Uani 1 1 d . .
O14 O 0.2065(4) 0.3230(5) 0.0339(5) 0.058(6) Uani 1 1 d . .
O15 O 0.1466(6) 0.3305(6) 0.0461(5) 0.085(8) Uani 1 1 d . .
H15B H 0.1265 0.3275 0.0548 0.102 Uiso 1 1 calc R U
O16 O 0.1135(4) 0.2910(4) 0.0075(4) 0.053(5) Uani 1 1 d . U
O17 O 0.1648(5) 0.2569(5) 0.0302(4) 0.057(5) Uani 1 1 d . .
O18 O 0.1509(5) 0.2303(5) 0.0756(4) 0.059(6) Uani 1 1 d . .
O19 O 0.1759(5) 0.1812(4) 0.0444(5) 0.055(5) Uani 1 1 d . U
O20 O 0.1703(4) 0.1211(4) 0.0666(4) 0.046(5) Uani 1 1 d . .
H20A H 0.1754 0.1041 0.0797 0.056 Uiso 1 1 calc R U
O21 O 0.2292(8) 0.5366(8) -0.0769(8) 0.128(12) Uani 1 1 d . .
O22 O 0.2562(6) 0.5499(6) -0.1374(6) 0.088(7) Uani 1 1 d . U
O23 O 0.2852(6) 0.5952(5) -0.1375(6) 0.083(8) Uani 1 1 d . .
O24 O 0.3297(6) 0.5592(6) -0.1580(6) 0.090(7) Uani 1 1 d . U
O25 O 0.3897(4) 0.5805(5) -0.1638(6) 0.078(8) Uani 1 1 d . .
H25D H 0.4057 0.5924 -0.1732 0.094 Uiso 1 1 calc R U
O26 O 0.1098(7) 0.5042(8) -0.2733(7) 0.118(9) Uani 1 1 d D U
O27 O 0.1612(5) 0.5315(5) -0.2435(7) 0.084(8) Uani 1 1 d . .
O28 O 0.1519(4) 0.5766(4) -0.2155(5) 0.053(5) Uani 1 1 d . U
O29 O 0.1854(5) 0.5446(4) -0.1702(5) 0.055(5) Uani 1 1 d . U
O30 O 0.1883(5) 0.5667(5) -0.1110(6) 0.079(8) Uani 1 1 d D .
H30B H 0.1962 0.5792 -0.0945 0.095 Uiso 1 1 calc R U
O31 O 0.3006(8) 0.5121(8) -0.3939(8) 0.122(9) Uani 1 1 d . U
O32 O 0.2720(9) 0.5351(7) -0.3395(7) 0.135(13) Uani 1 1 d . .
O33 O 0.2325(8) 0.5714(7) -0.3456(7) 0.108(8) Uani 1 1 d . U
O34 O 0.1983(6) 0.5327(6) -0.3179(7) 0.101(9) Uani 1 1 d . .
O35 O 0.1331(5) 0.5443(5) -0.3120(5) 0.062(6) Uani 1 1 d . .
H35D H 0.1131 0.5522 -0.3070 0.074 Uiso 1 1 calc R U
O36 O 0.4263(9) 0.5431(9) -0.2050(9) 0.148(10) Uani 1 1 d D U
O37 O 0.3678(5) 0.5535(4) -0.2290(7) 0.083(8) Uani 1 1 d . .
O38 O 0.3644(6) 0.5904(7) -0.2679(8) 0.106(8) Uani 1 1 d . U
O39 O 0.3432(7) 0.5469(6) -0.3045(7) 0.104(8) Uani 1 1 d . U
O40 O 0.3398(8) 0.5613(8) -0.3670(7) 0.134(12) Uani 1 1 d . .
H40A H 0.3316 0.5707 -0.3852 0.160 Uiso 1 1 calc R U
O41 O 0.1738(5) 0.1599(5) -0.0257(5) 0.072(7) Uani 1 1 d . .
O42 O 0.1774(6) 0.2128(5) -0.0219(6) 0.091(8) Uani 1 1 d . .
O43 O 0.3352(7) 0.1315(5) -0.0128(4) 0.077(8) Uani 1 1 d . .
O44 O 0.2868(4) 0.1363(4) -0.0065(4) 0.047(5) Uani 1 1 d . U
O45 O 0.3609(5) 0.2486(5) -0.0110(5) 0.066(6) Uani 1 1 d . U
O46 O 0.3663(6) 0.2994(6) -0.0238(7) 0.109(10) Uani 1 1 d . .
O47 O 0.2492(6) 0.3229(6) -0.0250(6) 0.080(6) Uani 1 1 d . U
O48 O 0.1983(5) 0.3241(5) -0.0401(6) 0.070(7) Uani 1 1 d . .
O49 O 0.3529(10) 0.4754(10) -0.3151(10) 0.169(11) Uani 1 1 d D U
O50 O 0.3602(7) 0.4942(7) -0.2659(8) 0.124(9) Uani 1 1 d D U
O51 O 0.3499(5) 0.4893(5) -0.1449(6) 0.083(8) Uani 1 1 d . .
O52 O 0.2957(7) 0.5002(7) -0.1412(7) 0.124(11) Uani 1 1 d . .
O53 O 0.1825(8) 0.4815(7) -0.2048(7) 0.105(8) Uani 1 1 d . U
O54 O 0.1853(6) 0.4746(6) -0.1512(7) 0.097(7) Uani 1 1 d . U
O55 O 0.2386(9) 0.4698(8) -0.3151(8) 0.142(10) Uani 1 1 d D U
O56 O 0.1909(8) 0.4620(8) -0.3162(8) 0.122(8) Uani 1 1 d D U
O57 O 0.2227(4) 0.2627(4) 0.0634(4) 0.037(4) Uani 1 1 d . U
H57A H 0.2055 0.2744 0.0739 0.045 Uiso 1 1 calc R U
O58 O 0.2882(4) 0.2745(3) 0.0678(4) 0.030(4) Uani 1 1 d . U
H58A H 0.2981 0.2917 0.0799 0.036 Uiso 1 1 calc R U
O59 O 0.3006(3) 0.2105(4) 0.0725(4) 0.033(4) Uani 1 1 d . U
H59A H 0.3159 0.2006 0.0869 0.039 Uiso 1 1 calc R U
O60 O 0.2380(4) 0.1991(3) 0.0698(3) 0.028(4) Uani 1 1 d . U
H60A H 0.2266 0.1838 0.0831 0.033 Uiso 1 1 calc R U
O61 O 0.2663(4) 0.2340(4) 0.0217(5) 0.046(5) Uani 1 1 d . .
O62 O 0.2997(4) 0.2850(4) 0.0023(4) 0.051(5) Uani 1 1 d . .
H62A H 0.2982 0.2789 -0.0201 0.061 Uiso 1 1 calc R U
O63 O 0.3192(4) 0.1970(4) 0.0096(4) 0.044(5) Uani 1 1 d . .
H63A H 0.3163 0.1979 -0.0134 0.053 Uiso 1 1 calc R U
O64 O 0.2298(5) 0.1771(4) 0.0054(4) 0.053(6) Uani 1 1 d . .
H64A H 0.2339 0.1790 -0.0174 0.064 Uiso 1 1 calc R U
O65 O 0.2142(6) 0.2671(5) -0.0039(5) 0.081(7) Uani 1 1 d . .
H65A H 0.2203 0.2624 -0.0258 0.098 Uiso 1 1 calc R U
O66 O 0.2838(6) 0.5667(6) -0.2793(7) 0.102(9) Uani 1 1 d . .
H66A H 0.2915 0.5783 -0.2979 0.123 Uiso 1 1 calc R U
O67 O 0.2193(5) 0.5630(5) -0.2586(5) 0.062(6) Uani 1 1 d . .
H67A H 0.2005 0.5729 -0.2680 0.075 Uiso 1 1 calc R U
O68 O 0.2388(4) 0.5718(4) -0.1985(4) 0.040(4) Uani 1 1 d . U
H68A H 0.2289 0.5850 -0.1822 0.048 Uiso 1 1 calc R U
O69 O 0.3017(5) 0.5730(4) -0.2209(5) 0.058(6) Uani 1 1 d . .
H69A H 0.3181 0.5878 -0.2136 0.070 Uiso 1 1 calc R U
O70 O 0.2693(8) 0.5226(6) -0.2349(5) 0.105(10) Uani 1 1 d . .
O71 O 0.2381(5) 0.5063(6) -0.1770(7) 0.095(9) Uani 1 1 d . .
H71A H 0.2422 0.4835 -0.1797 0.114 Uiso 1 1 calc R U
O72 O 0.2089(7) 0.4948(7) -0.2588(7) 0.104(8) Uani 1 1 d . U
H72A H 0.2153 0.4730 -0.2542 0.125 Uiso 1 1 calc R U
O73 O 0.2974(7) 0.5060(6) -0.2922(7) 0.116(11) Uani 1 1 d . .
H73A H 0.2977 0.4838 -0.2854 0.140 Uiso 1 1 calc R U
O74 O 0.3240(5) 0.5143(5) -0.2087(7) 0.091(9) Uani 1 1 d . .
H74A H 0.3212 0.4912 -0.2092 0.110 Uiso 1 1 calc R U
O1W O 0.2526(6) 0.2897(6) 0.1237(8) 0.110(10) Uani 1 1 d . .
O2W O 0.2159(6) 0.2370(6) 0.1340(7) 0.105(9) Uani 1 1 d . U
O3W O 0.2650(5) 0.1933(6) 0.1349(7) 0.108(10) Uani 1 1 d . .
O4W O 0.3025(7) 0.2530(7) 0.1344(7) 0.118(10) Uani 1 1 d . U
O5W O 0.1519(8) 0.1067(8) 0.0021(6) 0.132(12) Uani 1 1 d . U
O6W O 0.2307(5) 0.1131(4) -0.0189(5) 0.063(6) Uani 1 1 d . .
O7W O 0.1377(7) 0.3432(6) -0.0223(5) 0.092(9) Uani 1 1 d . .
O8W O 0.1558(6) 0.2675(5) -0.0400(6) 0.093(9) Uani 1 1 d . .
O9W O 0.3045(6) 0.3419(6) -0.0355(6) 0.088(8) Uani 1 1 d . .
O10W O 0.3771(5) 0.3602(7) -0.0089(6) 0.093(9) Uani 1 1 d . .
O11W O 0.3920(5) 0.1155(5) 0.0160(8) 0.100(10) Uani 1 1 d . .
O12W O 0.3825(5) 0.1936(5) -0.0179(5) 0.065(6) Uani 1 1 d . U
O13W O 0.2434(6) 0.6234(8) -0.2930(6) 0.108(10) Uani 1 1 d . .
O14W O 0.2129(7) 0.6334(6) -0.2322(8) 0.123(12) Uani 1 1 d . .
O15W O 0.2630(8) 0.6354(8) -0.2011(9) 0.149(14) Uani 1 1 d . .
O16W O 0.2965(6) 0.6353(6) -0.2566(6) 0.096(8) Uani 1 1 d . U
O17W O 0.1256(9) 0.4748(8) -0.3194(13) 0.20(2) Uani 1 1 d . .
O18W O 0.1511(10) 0.4623(9) -0.2521(10) 0.169(14) Uani 1 1 d . U
O19W O 0.1733(8) 0.5009(7) -0.0902(7) 0.119(11) Uani 1 1 d . .
O20W O 0.2531(7) 0.4850(6) -0.1147(7) 0.109(9) Uani 1 1 d . U
O21W O 0.4078(7) 0.5145(9) -0.1415(7) 0.139(13) Uani 1 1 d . .
O22W O 0.3896(8) 0.4857(7) -0.2095(10) 0.167(17) Uani 1 1 d . .
O23W O 0.3604(9) 0.4873(9) -0.3702(9) 0.152(13) Uani 1 1 d . U
O24W O 0.2937(9) 0.4640(8) -0.3478(8) 0.142(12) Uani 1 1 d . U

loop_
_atom_site_aniso_label
_atom_site_aniso_U_11
_atom_site_aniso_U_22
_atom_site_aniso_U_33
_atom_site_aniso_U_23
_atom_site_aniso_U_13
_atom_site_aniso_U_12
Gd1 0.0526(9) 0.0484(9) 0.0525(9) 0.0020(7) 0.0070(7) 0.0021(8)
Gd2 0.0493(9) 0.0499(9) 0.0494(9) -0.0004(7) 0.0084(7) 0.0040(7)
Gd3 0.0517(9) 0.0524(9) 0.0522(9) -0.0013(7) -0.0002(8) 0.0055(7)
Gd4 0.0788(13) 0.0482(10) 0.0815(13) -0.0012(9) -0.0036(10) 0.0112(9)
Gd5 0.0644(11) 0.0597(10) 0.0585(10) -0.0099(8) -0.0007(8) -0.0052(8)
Gd6 0.0605(10) 0.0544(10) 0.0649(11) 0.0146(8) 0.0063(8) 0.0033(8)
Gd7 0.0546(10) 0.0672(11) 0.0686(11) 0.0084(9) 0.0229(8) 0.0125(8)
Gd8 0.0526(10) 0.0533(10) 0.0651(11) 0.0120(8) 0.0143(8) 0.0031(8)
Gd9 0.0703(12) 0.0760(13) 0.0785(13) 0.0204(10) 0.0019(10) 0.0206(10)
Gd10 0.0808(14) 0.0564(11) 0.1078(16) 0.0047(11) -0.0175(12) 0.0187(10)
Gd11 0.0727(13) 0.0645(12) 0.1080(16) 0.0298(11) 0.0174(11) -0.0043(10)
Gd12 0.0912(15) 0.0573(12) 0.1046(16) 0.0074(11) -0.0199(12) -0.0013(11)
Gd13 0.127(2) 0.0681(13) 0.1038(17) -0.0192(12) -0.0094(14) 0.0052(13)
Gd14 0.1013(16) 0.0677(13) 0.1112(18) 0.0253(12) -0.0108(14) -0.0038(12)
Gd15 0.1009(16) 0.0659(13) 0.1261(19) -0.0158(12) 0.0001(14) 0.0298(12)
Gd16 0.0921(16) 0.0808(16) 0.161(2) 0.0115(15) -0.0145(16) 0.0370(13)
Gd17 0.147(2) 0.0733(14) 0.127(2) -0.0035(14) -0.0442(17) -0.0259(15)
Gd18 0.182(3) 0.106(2) 0.144(2) -0.0503(18) 0.014(2) 0.046(2)
N1 0.078(9) 0.072(9) 0.082(9) 0.009(6) 0.002(6) 0.008(6)
N2 0.046(16) 0.12(3) 0.063(19) 0.008(18) -0.005(14) -0.021(17)
N3 0.107(11) 0.104(11) 0.110(11) 0.007(7) -0.002(7) 0.003(7)
N4 0.070(9) 0.078(9) 0.075(9) -0.002(6) -0.004(6) -0.005(6)
N5 0.102(11) 0.103(11) 0.102(11) -0.006(7) -0.008(7) 0.001(7)
N6 0.106(11) 0.106(11) 0.112(11) 0.002(7) 0.005(7) -0.002(7)
N7 0.220(15) 0.222(15) 0.219(15) -0.002(7) -0.003(7) -0.001(7)
N8 0.13(2) 0.17(2) 0.16(2) -0.02(2) 0.03(2) 0.01(2)
C1 0.17(2) 0.16(2) 0.16(2) -0.003(13) 0.001(13) 0.002(13)
C2 0.111(12) 0.104(12) 0.109(12) 0.004(7) 0.002(7) -0.002(7)
C3 0.033(7) 0.033(7) 0.028(7) 0.008(6) 0.001(6) 0.001(6)
C4 0.044(8) 0.036(8) 0.045(8) 0.006(6) -0.005(6) 0.002(6)
C5 0.073(10) 0.069(10) 0.071(10) 0.004(6) 0.007(6) -0.005(6)
C6 0.070(10) 0.072(10) 0.065(10) -0.002(6) 0.002(6) 0.005(6)
C7 0.070(10) 0.070(10) 0.069(10) 0.005(6) -0.004(6) 0.002(6)
C8 0.047(9) 0.054(9) 0.045(9) 0.013(6) 0.003(6) -0.004(6)
C9 0.080(15) 0.115(16) 0.098(16) -0.007(12) 0.039(12) 0.016(12)
C10 0.081(11) 0.087(11) 0.090(11) 0.002(7) 0.001(7) -0.002(7)
C11 0.048(9) 0.052(9) 0.046(9) -0.002(6) 0.003(6) 0.006(6)
C12 0.049(9) 0.056(9) 0.054(9) 0.000(6) -0.004(6) 0.001(6)
C13 0.061(10) 0.065(10) 0.060(10) 0.001(6) -0.002(6) 0.000(6)
C14 0.057(9) 0.049(9) 0.061(9) -0.002(6) -0.001(6) -0.012(6)
C15 0.043(9) 0.049(9) 0.055(9) -0.003(6) 0.007(6) -0.004(6)
C16 0.070(10) 0.070(10) 0.074(10) -0.005(6) 0.000(6) -0.005(6)
C17 0.100(15) 0.101(15) 0.095(15) 0.031(12) 0.024(12) -0.020(12)
C18 0.113(12) 0.112(12) 0.118(12) 0.003(7) 0.003(7) 0.003(7)
C19 0.055(9) 0.054(9) 0.062(9) -0.004(6) 0.000(6) -0.003(6)
C20 0.072(10) 0.073(10) 0.078(10) 0.001(6) -0.001(6) 0.002(6)
C21 0.101(12) 0.099(12) 0.102(12) -0.002(7) 0.003(7) 0.005(7)
C22 0.045(9) 0.041(8) 0.051(9) -0.002(6) 0.007(6) 0.004(6)
C23 0.064(10) 0.059(10) 0.066(10) -0.012(6) -0.005(6) -0.001(6)
C24 0.081(11) 0.081(11) 0.086(11) -0.004(7) 0.002(7) -0.013(7)
C25 0.18(2) 0.18(2) 0.18(2) 0.010(13) -0.003(13) -0.001(13)
C26 0.045(8) 0.051(9) 0.048(9) 0.004(6) -0.011(6) 0.012(6)
C27 0.069(10) 0.074(10) 0.073(10) 0.003(6) 0.006(6) 0.001(6)
C28 0.064(10) 0.067(10) 0.070(10) -0.005(6) -0.001(6) 0.014(6)
C29 0.077(11) 0.082(11) 0.080(11) 0.003(7) -0.003(7) 0.002(7)
C30 0.055(9) 0.054(9) 0.056(9) -0.004(6) 0.005(6) 0.005(6)
C31 0.045(8) 0.050(9) 0.042(8) -0.008(6) 0.001(6) 0.000(6)
C32 0.041(8) 0.050(9) 0.043(8) 0.005(6) 0.005(6) 0.000(6)
C33 0.075(13) 0.067(13) 0.070(13) 0.011(11) -0.041(11) 0.031(11)
C34 0.104(12) 0.099(12) 0.097(12) -0.003(7) 0.003(7) -0.001(7)
C35 0.126(19) 0.131(19) 0.128(19) -0.018(13) 0.003(13) -0.005(13)
C36 0.043(9) 0.050(9) 0.055(9) -0.003(6) 0.003(6) -0.006(6)
C37 0.101(16) 0.097(16) 0.109(17) -0.003(12) 0.033(12) -0.001(12)
C38 0.117(13) 0.117(13) 0.118(13) 0.004(7) -0.002(7) 0.002(7)
C39 0.114(17) 0.111(17) 0.102(17) 0.019(12) 0.009(12) 0.012(12)
C40 0.058(9) 0.057(9) 0.055(9) 0.012(6) 0.003(6) -0.002(6)
C41 0.108(17) 0.106(17) 0.103(17) 0.021(12) -0.006(12) -0.011(12)
C42 0.133(14) 0.132(14) 0.132(14) 0.000(7) -0.002(7) 0.003(7)
C43 0.095(11) 0.087(11) 0.091(11) -0.001(7) 0.000(7) 0.000(7)
C44 0.058(9) 0.053(9) 0.055(9) 0.006(6) -0.005(6) 0.002(6)
C45 0.053(9) 0.054(9) 0.049(9) 0.000(6) -0.010(6) -0.004(6)
C46 0.031(8) 0.037(8) 0.031(8) 0.010(6) 0.000(6) 0.006(6)
C47 0.078(10) 0.073(10) 0.077(10) 0.007(6) -0.004(6) 0.002(6)
C48 0.118(13) 0.120(13) 0.122(13) -0.003(7) -0.003(7) -0.001(7)
C49 0.21(2) 0.21(2) 0.20(2) 0.001(13) -0.004(13) 0.007(13)
C50 0.110(11) 0.112(11) 0.115(11) 0.001(7) -0.005(7) -0.010(6)
C51 0.087(11) 0.091(11) 0.091(11) 0.001(7) -0.001(7) -0.001(7)
C52 0.066(10) 0.066(10) 0.068(10) 0.001(6) 0.001(6) -0.006(6)
C53 0.087(10) 0.090(10) 0.087(10) 0.002(6) 0.001(6) -0.002(6)
C54 0.055(9) 0.059(9) 0.053(9) 0.001(6) -0.002(6) 0.001(6)
C55 0.093(10) 0.096(10) 0.093(10) 0.002(6) 0.004(6) 0.003(6)
C56 0.123(11) 0.121(11) 0.122(11) 0.002(7) -0.001(7) 0.000(7)
C57 0.49(3) 0.48(3) 0.49(3) -0.002(14) 0.002(14) 0.001(14)
C58 0.129(13) 0.127(13) 0.127(13) -0.004(7) 0.001(7) -0.001(7)
C59 0.120(11) 0.113(11) 0.114(11) -0.007(7) -0.003(7) 0.003(7)
C60 0.105(12) 0.105(12) 0.103(12) -0.005(7) -0.004(7) 0.001(7)
C61 0.063(10) 0.061(10) 0.064(10) -0.006(6) 0.000(6) 0.006(6)
C62 0.052(9) 0.063(9) 0.054(9) -0.001(6) -0.004(6) -0.002(6)
C63 0.115(13) 0.115(13) 0.115(13) 0.000(7) -0.006(7) -0.001(7)
C64 0.083(11) 0.081(11) 0.087(11) -0.006(7) -0.010(7) -0.005(7)
C65 0.154(13) 0.157(13) 0.154(13) -0.004(7) 0.003(7) 0.002(7)
C66 0.137(14) 0.136(14) 0.138(14) 0.000(7) 0.002(7) 0.003(7)
C67 0.133(14) 0.135(14) 0.133(14) 0.000(7) -0.001(7) 0.000(7)
C68 0.096(12) 0.100(12) 0.099(12) -0.004(7) 0.000(7) 0.002(7)
C69 0.081(10) 0.081(10) 0.083(10) -0.002(6) -0.002(6) 0.002(6)
C70 0.134(12) 0.128(11) 0.130(11) 0.001(7) 0.001(7) 0.001(7)
C71 0.144(14) 0.145(14) 0.145(14) 0.000(7) 0.000(7) -0.002(7)
C72 0.092(15) 0.086(15) 0.090(15) -0.007(12) 0.007(12) 0.017(12)
C73 0.112(18) 0.112(18) 0.116(18) 0.012(12) -0.001(12) -0.001(12)
C74 0.121(13) 0.120(13) 0.122(13) -0.001(7) 0.003(7) 0.001(7)
C75 0.096(16) 0.090(15) 0.089(15) -0.023(12) -0.019(12) -0.017(12)
C76 0.119(10) 0.117(10) 0.121(10) -0.003(6) -0.002(6) 0.000(6)
C77 0.16(2) 0.16(2) 0.17(2) 0.002(13) 0.003(13) -0.005(13)
C78 0.126(10) 0.124(10) 0.124(10) -0.002(6) 0.000(6) -0.004(6)
C79 0.173(12) 0.174(12) 0.175(12) 0.000(7) 0.001(7) -0.002(7)
C80 0.141(11) 0.141(11) 0.143(11) -0.004(6) 0.002(6) 0.000(6)
O1 0.079(16) 0.025(11) 0.105(18) -0.026(11) 0.016(14) -0.020(11)
O2 0.057(12) 0.068(12) 0.047(11) -0.027(10) 0.001(9) 0.036(10)
O3 0.044(11) 0.026(10) 0.072(13) 0.011(9) 0.014(10) 0.026(8)
O4 0.049(7) 0.062(7) 0.049(7) -0.007(6) 0.013(6) 0.006(6)
O5 0.024(10) 0.082(14) 0.034(10) 0.020(10) 0.016(8) -0.004(9)
O6 0.061(8) 0.062(8) 0.068(8) 0.007(6) 0.009(6) 0.000(6)
O7 0.038(6) 0.037(6) 0.046(7) 0.014(5) 0.009(5) 0.001(5)
O8 0.076(8) 0.068(8) 0.071(8) 0.017(6) -0.005(6) -0.002(6)
O9 0.061(7) 0.049(7) 0.058(7) 0.008(6) 0.005(6) -0.006(6)
O10 0.048(13) 0.045(12) 0.092(17) 0.008(11) 0.015(11) -0.010(10)
O11 0.060(16) 0.069(17) 0.24(3) 0.091(19) 0.009(19) -0.018(13)
O12 0.050(13) 0.032(12) 0.17(3) 0.007(14) 0.040(15) 0.022(10)
O13 0.084(17) 0.081(17) 0.074(16) -0.037(13) 0.006(13) 0.025(14)
O14 0.036(11) 0.066(14) 0.072(14) 0.011(11) -0.018(10) -0.012(10)
O15 0.087(18) 0.10(2) 0.063(16) 0.018(14) 0.002(13) 0.013(16)
O16 0.052(7) 0.048(7) 0.058(7) 0.011(6) -0.003(6) 0.010(6)
O17 0.060(13) 0.070(14) 0.042(12) 0.003(10) -0.001(10) 0.006(11)
O18 0.074(15) 0.066(14) 0.037(11) -0.012(10) 0.013(10) 0.012(11)
O19 0.059(7) 0.052(7) 0.055(7) -0.004(6) -0.001(6) 0.013(6)
O20 0.065(13) 0.017(9) 0.058(12) 0.002(8) 0.012(10) 0.020(8)
O21 0.10(2) 0.15(3) 0.14(3) 0.02(2) 0.04(2) 0.02(2)
O22 0.091(9) 0.091(9) 0.083(9) 0.009(6) -0.013(6) -0.004(6)
O23 0.12(2) 0.043(13) 0.091(18) -0.020(12) 0.032(16) -0.020(13)
O24 0.092(9) 0.085(9) 0.093(9) -0.001(6) -0.008(6) 0.012(6)
O25 0.025(11) 0.072(15) 0.14(2) 0.026(15) -0.018(13) -0.001(10)
O26 0.102(17) 0.145(19) 0.108(18) -0.006(16) -0.059(15) -0.031(16)
O27 0.051(14) 0.056(15) 0.14(2) 0.020(15) -0.005(15) -0.016(12)
O28 0.054(7) 0.046(7) 0.060(7) 0.007(6) -0.006(6) 0.008(6)
O29 0.057(7) 0.045(7) 0.064(7) 0.019(6) -0.007(6) 0.000(6)
O30 0.037(12) 0.065(15) 0.14(2) -0.045(14) -0.039(13) 0.017(10)
O31 0.123(11) 0.123(11) 0.121(11) -0.011(6) 0.004(7) 0.008(7)
O32 0.23(4) 0.08(2) 0.09(2) 0.013(17) 0.06(2) 0.05(2)
O33 0.136(19) 0.091(16) 0.096(17) -0.014(14) -0.003(16) 0.051(15)
O34 0.100(19) 0.064(16) 0.14(2) -0.051(16) -0.058(17) 0.024(14)
O35 0.081(15) 0.054(13) 0.052(13) 0.033(10) -0.021(11) 0.013(11)
O36 0.145(12) 0.149(12) 0.150(12) 0.006(7) -0.007(7) 0.004(7)
O37 0.076(16) 0.014(10) 0.16(2) -0.006(12) 0.029(16) 0.007(10)
O38 0.067(14) 0.105(17) 0.15(2) 0.009(16) 0.001(15) 0.024(14)
O39 0.149(19) 0.054(13) 0.109(17) -0.024(13) 0.001(16) 0.028(14)
O40 0.16(3) 0.16(3) 0.07(2) -0.02(2) -0.01(2) 0.00(3)
O41 0.065(14) 0.065(14) 0.085(15) -0.041(12) -0.055(12) 0.031(11)
O42 0.105(18) 0.079(16) 0.089(17) -0.031(13) 0.079(14) -0.029(14)
O43 0.14(2) 0.069(15) 0.025(11) 0.020(10) 0.015(12) 0.016(15)
O44 0.045(7) 0.049(7) 0.048(7) -0.004(6) 0.007(6) 0.008(6)
O45 0.068(8) 0.066(8) 0.065(8) 0.014(6) -0.004(6) -0.001(6)
O46 0.095(19) 0.080(18) 0.15(3) 0.055(17) 0.064(18) 0.017(15)
O47 0.084(8) 0.079(8) 0.078(8) 0.002(6) 0.006(6) -0.001(6)
O48 0.063(15) 0.048(13) 0.099(18) 0.030(12) 0.027(13) 0.017(11)
O49 0.168(13) 0.169(13) 0.171(13) 0.000(7) 0.002(7) 0.005(7)
O50 0.138(19) 0.097(17) 0.136(19) -0.056(15) 0.022(17) 0.028(16)
O51 0.060(15) 0.077(17) 0.11(2) 0.029(14) 0.005(14) 0.043(12)
O52 0.11(2) 0.12(2) 0.14(3) 0.08(2) -0.02(2) 0.029(19)
O53 0.132(18) 0.086(16) 0.096(17) 0.027(14) -0.027(15) 0.005(15)
O54 0.097(9) 0.094(9) 0.102(9) 0.013(6) 0.008(6) -0.005(6)
O55 0.14(2) 0.15(2) 0.13(2) -0.020(18) -0.008(18) -0.023(19)
O56 0.126(10) 0.116(10) 0.123(10) -0.008(6) -0.008(6) -0.004(6)
O57 0.036(6) 0.033(6) 0.043(6) 0.010(5) 0.003(5) 0.008(5)
O58 0.034(6) 0.025(6) 0.031(6) 0.003(5) 0.001(5) -0.011(5)
O59 0.024(6) 0.035(6) 0.040(6) 0.009(5) -0.004(5) 0.006(5)
O60 0.034(6) 0.028(6) 0.021(6) 0.012(5) 0.010(5) -0.005(5)
O61 0.032(10) 0.035(10) 0.072(13) 0.007(9) 0.005(9) 0.001(8)
O62 0.045(12) 0.065(13) 0.043(11) -0.001(10) -0.005(9) -0.009(10)
O63 0.059(12) 0.027(10) 0.046(11) 0.007(8) 0.015(9) -0.001(9)
O64 0.093(15) 0.023(9) 0.045(12) 0.000(8) -0.031(10) -0.001(10)
O65 0.094(18) 0.089(17) 0.061(14) 0.043(13) 0.027(13) 0.018(14)
O66 0.09(2) 0.066(16) 0.15(3) -0.034(16) 0.034(18) -0.027(14)
O67 0.048(12) 0.053(13) 0.086(16) -0.010(11) -0.002(11) -0.029(10)
O68 0.040(6) 0.032(6) 0.047(7) 0.005(5) 0.007(5) -0.005(5)
O69 0.072(14) 0.033(11) 0.070(14) -0.007(10) 0.008(12) 0.001(10)
O70 0.19(3) 0.084(18) 0.039(14) -0.020(13) 0.005(16) -0.018(19)
O71 0.047(14) 0.10(2) 0.13(2) 0.016(17) -0.016(15) -0.041(13)
O72 0.109(10) 0.095(9) 0.109(10) -0.003(6) 0.001(6) 0.007(6)
O73 0.13(2) 0.083(19) 0.14(3) -0.072(17) -0.02(2) 0.026(17)
O74 0.033(12) 0.066(15) 0.17(3) 0.031(16) 0.022(14) 0.026(11)
O1W 0.078(18) 0.09(2) 0.16(3) -0.048(19) 0.003(18) 0.003(15)
O2W 0.092(13) 0.097(13) 0.126(14) -0.008(11) 0.041(11) 0.012(10)
O3W 0.050(14) 0.12(2) 0.16(2) 0.091(18) -0.031(15) -0.022(14)
O4W 0.116(14) 0.122(14) 0.116(14) -0.008(11) -0.046(11) -0.013(11)
O5W 0.18(3) 0.18(3) 0.035(14) -0.024(17) -0.029(17) -0.05(2)
O6W 0.088(16) 0.037(11) 0.064(14) -0.011(10) 0.004(12) 0.002(11)
O7W 0.13(2) 0.078(17) 0.063(15) 0.041(13) 0.030(15) 0.032(16)
O8W 0.12(2) 0.067(16) 0.093(18) 0.027(13) -0.047(16) -0.040(15)
O9W 0.073(16) 0.076(16) 0.11(2) 0.048(15) 0.022(14) 0.018(13)
O10W 0.032(12) 0.14(2) 0.11(2) 0.025(17) 0.042(12) -0.007(13)
O11W 0.040(13) 0.062(16) 0.20(3) -0.018(17) 0.028(16) -0.003(11)
O12W 0.053(10) 0.070(10) 0.073(11) 0.015(9) 0.039(8) 0.018(8)
O13W 0.075(18) 0.19(3) 0.062(16) 0.060(17) -0.018(14) 0.005(18)
O14W 0.10(2) 0.070(18) 0.20(3) -0.03(2) -0.02(2) 0.035(16)
O15W 0.13(3) 0.14(3) 0.18(3) -0.10(2) 0.04(2) 0.01(2)
O16W 0.113(13) 0.081(12) 0.093(12) 0.010(10) -0.006(10) -0.043(10)
O17W 0.13(3) 0.11(3) 0.35(6) -0.03(3) -0.07(4) -0.04(2)
O18W 0.185(18) 0.143(17) 0.178(18) -0.001(12) -0.025(13) -0.011(12)
O19W 0.16(3) 0.081(19) 0.12(2) 0.036(17) -0.02(2) -0.032(19)
O20W 0.131(14) 0.085(12) 0.110(13) 0.026(10) -0.005(11) 0.031(11)
O21W 0.10(2) 0.21(3) 0.11(2) 0.10(2) -0.006(18) 0.03(2)
O22W 0.16(3) 0.08(2) 0.26(4) -0.04(2) -0.08(3) 0.09(2)
O23W 0.159(17) 0.144(16) 0.155(17) -0.015(12) 0.013(12) 0.023(12)
O24W 0.153(16) 0.130(15) 0.143(16) -0.035(12) 0.005(12) 0.014(12)

loop_
_atom_type_symbol
_atom_type_description
_atom_type_scat_dispersion_real
_atom_type_scat_dispersion_imag
_atom_type_scat_source
C C 0.0033 0.0016 'International Tables Vol C Tables 4.2.6.8 and 6.1.1.4'
H H 0.0000 0.0000 'International Tables Vol C Tables 4.2.6.8 and 6.1.1.4'
N N 0.0061 0.0033 'International Tables Vol C Tables 4.2.6.8 and 6.1.1.4'
O O 0.0106 0.0060 'International Tables Vol C Tables 4.2.6.8 and 6.1.1.4'
Cl Cl 0.1484 0.1585 'International Tables Vol C Tables 4.2.6.8 and 6.1.1.4'
Gd Gd -0.1653 3.9035 'International Tables Vol C Tables 4.2.6.8 and 6.1.1.4'

loop_
_geom_angle_atom_site_label_1
_geom_angle_atom_site_label_2
_geom_angle_atom_site_label_3
_geom_angle
O58 Gd1 O60 113.7(5)
O58 Gd1 O57 74.9(6)
O60 Gd1 O57 73.1(5)
O58 Gd1 O59 72.9(5)
O60 Gd1 O59 70.3(5)
O57 Gd1 O59 114.5(6)
O58 Gd1 O1W 76.1(8)
O60 Gd1 O1W 147.5(7)
O57 Gd1 O1W 80.4(8)
O59 Gd1 O1W 139.9(7)
O58 Gd1 O2W 142.2(8)
O60 Gd1 O2W 88.4(8)
O57 Gd1 O2W 83.7(8)
O59 Gd1 O2W 144.9(7)
O1W Gd1 O2W 69.9(10)
O58 Gd1 O4W 80.0(9)
O60 Gd1 O4W 143.3(8)
O57 Gd1 O4W 142.8(8)
O59 Gd1 O4W 82.9(9)
O1W Gd1 O4W 67.0(10)
O2W Gd1 O4W 100.7(11)
O58 Gd1 O3W 144.0(7)
O60 Gd1 O3W 76.5(8)
O57 Gd1 O3W 139.0(6)
O59 Gd1 O3W 79.2(8)
O1W Gd1 O3W 114.8(11)
O2W Gd1 O3W 68.5(9)
O4W Gd1 O3W 74.2(9)
O58 Gd1 Gd2 89.2(4)
O60 Gd1 Gd2 35.6(4)
O57 Gd1 Gd2 89.7(4)
O59 Gd1 Gd2 35.6(4)
O1W Gd1 Gd2 163.9(8)
O2W Gd1 Gd2 122.0(7)
O4W Gd1 Gd2 117.1(8)
O3W Gd1 Gd2 80.9(8)
O58 Gd1 Gd6 38.2(4)
O60 Gd1 Gd6 89.5(3)
O57 Gd1 Gd6 37.3(4)
O59 Gd1 Gd6 90.3(4)
O1W Gd1 Gd6 80.5(8)
O2W Gd1 Gd6 117.9(7)
O4W Gd1 Gd6 116.0(8)
O3W Gd1 Gd6 164.6(8)
Gd2 Gd1 Gd6 84.00(5)
O58 Gd1 Gd8 35.7(4)
O60 Gd1 Gd8 88.8(3)
O57 Gd1 Gd8 90.3(4)
O59 Gd1 Gd8 38.0(4)
O1W Gd1 Gd8 110.3(7)
O2W Gd1 Gd8 173.9(7)
O4W Gd1 Gd8 84.8(8)
O3W Gd1 Gd8 116.0(6)
Gd2 Gd1 Gd8 56.63(4)
Gd6 Gd1 Gd8 56.57(4)
O58 Gd1 Gd3 90.4(4)
O60 Gd1 Gd3 37.3(4)
O57 Gd1 Gd3 36.4(4)
O59 Gd1 Gd3 89.0(4)
O1W Gd1 Gd3 116.3(7)
O2W Gd1 Gd3 90.3(7)
O4W Gd1 Gd3 168.9(8)
O3W Gd1 Gd3 111.8(6)
Gd2 Gd1 Gd3 56.63(4)
Gd6 Gd1 Gd3 56.25(4)
Gd8 Gd1 Gd3 84.13(5)
O4 Gd2 O59 76.3(6)
O4 Gd2 O63 75.2(6)
O59 Gd2 O63 75.0(6)
O4 Gd2 O60 125.2(6)
O59 Gd2 O60 70.6(5)
O63 Gd2 O60 132.2(5)
O4 Gd2 O2 92.8(7)
O59 Gd2 O2 126.8(6)
O63 Gd2 O2 152.5(6)
O60 Gd2 O2 74.9(5)
O4 Gd2 O64 148.7(6)
O59 Gd2 O64 135.0(5)
O63 Gd2 O64 110.0(7)
O60 Gd2 O64 75.3(6)
O2 Gd2 O64 68.3(6)
O4 Gd2 O44 76.8(6)
O59 Gd2 O44 144.1(6)
O63 Gd2 O44 75.5(6)
O60 Gd2 O44 145.3(6)
O2 Gd2 O44 77.8(6)
O64 Gd2 O44 75.0(6)
O4 Gd2 O61 134.5(6)
O59 Gd2 O61 68.7(6)
O63 Gd2 O61 68.6(6)
O60 Gd2 O61 68.5(5)
O2 Gd2 O61 131.3(6)
O64 Gd2 O61 72.1(6)
O44 Gd2 O61 117.7(6)
O4 Gd2 Gd8 89.7(5)
O59 Gd2 Gd8 41.6(4)
O63 Gd2 Gd8 40.2(4)
O60 Gd2 Gd8 93.1(4)
O2 Gd2 Gd8 166.9(4)
O64 Gd2 Gd8 114.5(4)
O44 Gd2 Gd8 115.4(4)
O61 Gd2 Gd8 44.9(4)
O4 Gd2 Gd3 166.9(5)
O59 Gd2 Gd3 95.0(4)
O63 Gd2 Gd3 112.4(4)
O60 Gd2 Gd3 41.7(4)
O2 Gd2 Gd3 84.6(4)
O64 Gd2 Gd3 40.7(4)
O44 Gd2 Gd3 115.0(4)
O61 Gd2 Gd3 46.8(4)
Gd8 Gd2 Gd3 90.13(5)
O4 Gd2 Gd7 36.6(5)
O59 Gd2 Gd7 74.1(4)
O63 Gd2 Gd7 38.7(4)
O60 Gd2 Gd7 144.1(4)
O2 Gd2 Gd7 124.1(4)
O64 Gd2 Gd7 137.9(5)
O44 Gd2 Gd7 70.1(4)
O61 Gd2 Gd7 104.2(4)
Gd8 Gd2 Gd7 63.33(4)
Gd3 Gd2 Gd7 150.52(6)
O4 Gd2 Gd1 106.7(5)
O59 Gd2 Gd1 36.6(4)
O63 Gd2 Gd1 102.0(4)
O60 Gd2 Gd1 34.9(4)
O2 Gd2 Gd1 105.1(4)
O64 Gd2 Gd1 102.4(4)
O44 Gd2 Gd1 175.2(4)
O61 Gd2 Gd1 57.5(4)
Gd8 Gd2 Gd1 61.89(4)
Gd3 Gd2 Gd1 61.96(4)
Gd7 Gd2 Gd1 110.59(5)
O19 Gd3 O17 93.7(7)
O19 Gd3 O65 151.3(8)
O17 Gd3 O65 67.4(7)
O19 Gd3 O57 122.9(6)
O17 Gd3 O57 75.2(6)
O65 Gd3 O57 74.6(7)
O19 Gd3 O64 75.1(7)
O17 Gd3 O64 149.4(6)
O65 Gd3 O64 109.8(7)
O57 Gd3 O64 134.8(6)
O19 Gd3 O60 77.9(6)
O17 Gd3 O60 132.0(6)
O65 Gd3 O60 130.8(7)
O57 Gd3 O60 70.9(5)
O64 Gd3 O60 74.3(5)
O19 Gd3 O42 82.1(7)
O17 Gd3 O42 76.3(7)
O65 Gd3 O42 72.8(8)
O57 Gd3 O42 143.0(7)
O64 Gd3 O42 74.0(7)
O60 Gd3 O42 145.8(7)
O19 Gd3 O61 136.5(6)
O17 Gd3 O61 128.6(6)
O65 Gd3 O61 68.6(7)
O57 Gd3 O61 68.6(6)
O64 Gd3 O61 71.7(6)
O60 Gd3 O61 66.6(5)
O42 Gd3 O61 114.0(6)
O19 Gd3 Gd6 164.3(5)
O17 Gd3 Gd6 83.2(5)
O65 Gd3 Gd6 39.6(6)
O57 Gd3 Gd6 41.4(4)
O64 Gd3 Gd6 114.7(5)
O60 Gd3 Gd6 92.7(3)
O42 Gd3 Gd6 112.0(5)
O61 Gd3 Gd6 45.6(4)
O19 Gd3 Gd2 90.8(5)
O17 Gd3 Gd2 169.4(5)
O65 Gd3 Gd2 111.7(6)
O57 Gd3 Gd2 94.3(4)
O64 Gd3 Gd2 41.2(4)
O60 Gd3 Gd2 40.0(3)
O42 Gd3 Gd2 113.9(5)
O61 Gd3 Gd2 45.8(4)
Gd6 Gd3 Gd2 89.84(5)
O19 Gd3 Gd5 38.1(5)
O17 Gd3 Gd5 124.8(5)
O65 Gd3 Gd5 138.2(6)
O57 Gd3 Gd5 144.1(4)
O64 Gd3 Gd5 37.1(5)
O60 Gd3 Gd5 74.5(4)
O42 Gd3 Gd5 72.7(6)
O61 Gd3 Gd5 105.6(4)
Gd6 Gd3 Gd5 150.98(6)
Gd2 Gd3 Gd5 63.45(4)
O19 Gd3 Gd1 105.1(5)
O17 Gd3 Gd1 108.1(5)
O65 Gd3 Gd1 101.3(6)
O57 Gd3 Gd1 36.4(4)
O64 Gd3 Gd1 102.4(4)
O60 Gd3 Gd1 35.1(4)
O42 Gd3 Gd1 171.0(5)
O61 Gd3 Gd1 57.1(4)
Gd6 Gd3 Gd1 61.70(4)
Gd2 Gd3 Gd1 61.42(4)
Gd5 Gd3 Gd1 109.59(5)
O16W Gd4 O69 82.4(9)
O16W Gd4 O15W 72.8(11)
O69 Gd4 O15W 87.1(10)
O16W Gd4 O66 84.2(9)
O69 Gd4 O66 67.6(9)
O15W Gd4 O66 147.9(10)
O16W Gd4 O68 141.5(8)
O69 Gd4 O68 74.1(6)
O15W Gd4 O68 75.9(10)
O66 Gd4 O68 113.2(8)
O16W Gd4 O67 148.3(8)
O69 Gd4 O67 110.6(7)
O15W Gd4 O67 134.4(10)
O66 Gd4 O67 75.3(8)
O68 Gd4 O67 69.9(7)
O16W Gd4 O14W 102.2(10)
O69 Gd4 O14W 146.0(9)
O15W Gd4 O14W 63.0(11)
O66 Gd4 O14W 146.0(11)
O68 Gd4 O14W 82.6(9)
O67 Gd4 O14W 83.2(9)
O16W Gd4 O13W 71.4(9)
O69 Gd4 O13W 138.3(8)
O15W Gd4 O13W 114.0(13)
O66 Gd4 O13W 77.7(11)
O68 Gd4 O13W 143.7(7)
O67 Gd4 O13W 80.7(9)
O14W Gd4 O13W 73.0(11)
O16W Gd4 Gd13 120.1(7)
O69 Gd4 Gd13 86.9(5)
O15W Gd4 Gd13 164.9(10)
O66 Gd4 Gd13 38.3(6)
O68 Gd4 Gd13 89.1(4)
O67 Gd4 Gd13 37.1(5)
O14W Gd4 Gd13 117.6(7)
O13W Gd4 Gd13 79.3(8)
O16W Gd4 Gd10 114.4(7)
O69 Gd4 Gd10 35.2(5)
O15W Gd4 Gd10 83.5(10)
O66 Gd4 Gd10 86.2(8)
O68 Gd4 Gd10 39.3(4)
O67 Gd4 Gd10 88.4(5)
O14W Gd4 Gd10 119.6(8)
O13W Gd4 Gd10 162.4(8)
Gd13 Gd4 Gd10 83.67(6)
O16W Gd4 Gd15 86.0(7)
O69 Gd4 Gd15 35.0(5)
O15W Gd4 Gd15 121.1(9)
O66 Gd4 Gd15 33.0(8)
O68 Gd4 Gd15 91.5(4)
O67 Gd4 Gd15 89.4(5)
O14W Gd4 Gd15 171.8(7)
O13W Gd4 Gd15 109.5(7)
Gd13 Gd4 Gd15 56.35(6)
Gd10 Gd4 Gd15 56.33(6)
O16W Gd4 Gd12 169.4(7)
O69 Gd4 Gd12 87.3(5)
O15W Gd4 Gd12 109.6(9)
O66 Gd4 Gd12 89.4(6)
O68 Gd4 Gd12 35.7(4)
O67 Gd4 Gd12 35.2(5)
O14W Gd4 Gd12 87.9(7)
O13W Gd4 Gd12 115.4(7)
Gd13 Gd4 Gd12 56.17(6)
Gd10 Gd4 Gd12 56.64(5)
Gd15 Gd4 Gd12 83.99(6)
O2 Gd5 O64 71.8(7)
O2 Gd5 O6W 83.8(7)
O64 Gd5 O6W 77.1(7)
O2 Gd5 O19 94.7(6)
O64 Gd5 O19 74.5(7)
O6W Gd5 O19 150.5(7)
O2 Gd5 O41 145.4(8)
O64 Gd5 O41 74.1(7)
O6W Gd5 O41 83.0(7)
O19 Gd5 O41 81.8(7)
O2 Gd5 O20 83.8(7)
O64 Gd5 O20 134.5(6)
O6W Gd5 O20 138.6(6)
O19 Gd5 O20 69.8(6)
O41 Gd5 O20 125.9(7)
O2 Gd5 O5W 143.8(10)
O64 Gd5 O5W 142.7(8)
O6W Gd5 O5W 93.4(9)
O19 Gd5 O5W 104.4(10)
O41 Gd5 O5W 69.0(9)
O20 Gd5 O5W 74.6(8)
O2 Gd5 O1 69.8(7)
O64 Gd5 O1 134.1(7)
O6W Gd5 O1 74.6(7)
O19 Gd5 O1 132.4(7)
O41 Gd5 O1 135.6(7)
O20 Gd5 O1 64.0(6)
O5W Gd5 O1 74.6(10)
O2 Gd5 Gd3 84.2(5)
O64 Gd5 Gd3 38.7(5)
O6W Gd5 Gd3 115.0(5)
O19 Gd5 Gd3 35.9(5)
O41 Gd5 Gd3 72.9(5)
O20 Gd5 Gd3 102.7(4)
O5W Gd5 Gd3 128.5(9)
O1 Gd5 Gd3 151.5(5)
O2 Gd5 Gd2 35.6(6)
O64 Gd5 Gd2 36.2(4)
O6W Gd5 Gd2 78.1(5)
O19 Gd5 Gd2 83.7(5)
O41 Gd5 Gd2 110.0(5)
O20 Gd5 Gd2 111.4(5)
O5W Gd5 Gd2 171.4(8)
O1 Gd5 Gd2 102.2(5)
Gd3 Gd5 Gd2 57.33(4)
O62 Gd6 O12 67.8(7)
O62 Gd6 O65 107.9(7)
O12 Gd6 O65 150.7(8)
O62 Gd6 O14 151.2(7)
O12 Gd6 O14 94.6(6)
O65 Gd6 O14 75.9(7)
O62 Gd6 O57 132.8(6)
O12 Gd6 O57 130.2(8)
O65 Gd6 O57 75.0(6)
O14 Gd6 O57 76.0(6)
O62 Gd6 O58 74.2(6)
O12 Gd6 O58 76.0(7)
O65 Gd6 O58 132.2(6)
O14 Gd6 O58 125.2(6)
O57 Gd6 O58 71.2(5)
O62 Gd6 O47 75.2(7)
O12 Gd6 O47 76.4(9)
O65 Gd6 O47 74.6(7)
O14 Gd6 O47 78.7(7)
O57 Gd6 O47 144.2(7)
O58 Gd6 O47 144.6(7)
O62 Gd6 O61 68.0(6)
O12 Gd6 O61 127.8(6)
O65 Gd6 O61 70.4(7)
O14 Gd6 O61 136.5(6)
O57 Gd6 O61 69.3(6)
O58 Gd6 O61 66.5(5)
O47 Gd6 O61 116.5(7)
O62 Gd6 Gd3 112.3(5)
O12 Gd6 Gd3 168.7(7)
O65 Gd6 Gd3 40.6(5)
O14 Gd6 Gd3 89.4(5)
O57 Gd6 Gd3 40.9(4)
O58 Gd6 Gd3 93.1(3)
O47 Gd6 Gd3 114.8(6)
O61 Gd6 Gd3 47.1(4)
O62 Gd6 Gd8 39.3(5)
O12 Gd6 Gd8 83.1(5)
O65 Gd6 Gd8 112.5(6)
O14 Gd6 Gd8 165.9(5)
O57 Gd6 Gd8 94.8(4)
O58 Gd6 Gd8 40.7(4)
O47 Gd6 Gd8 114.1(6)
O61 Gd6 Gd8 44.9(4)
Gd3 Gd6 Gd8 90.43(5)
O62 Gd6 Gd9 137.7(5)
O12 Gd6 Gd9 124.9(5)
O65 Gd6 Gd9 39.1(6)
O14 Gd6 Gd9 36.9(5)
O57 Gd6 Gd9 73.8(4)
O58 Gd6 Gd9 144.4(3)
O47 Gd6 Gd9 70.7(6)
O61 Gd6 Gd9 106.3(4)
Gd3 Gd6 Gd9 63.19(5)
Gd8 Gd6 Gd9 150.84(7)
O62 Gd6 Gd1 101.1(5)
O12 Gd6 Gd1 106.7(7)
O65 Gd6 Gd1 102.6(5)
O14 Gd6 Gd1 105.9(5)
O57 Gd6 Gd1 36.8(4)
O58 Gd6 Gd1 35.0(3)
O47 Gd6 Gd1 174.0(6)
O61 Gd6 Gd1 57.5(4)
Gd3 Gd6 Gd1 62.05(4)
Gd8 Gd6 Gd1 61.82(4)
Gd9 Gd6 Gd1 110.56(6)
O7 Gd7 O4 91.3(6)
O7 Gd7 O63 68.6(6)
O4 Gd7 O63 74.8(6)
O7 Gd7 O12W 86.0(7)
O4 Gd7 O12W 149.5(7)
O63 Gd7 O12W 76.0(6)
O7 Gd7 O6 73.7(7)
O4 Gd7 O6 134.0(7)
O63 Gd7 O6 132.7(6)
O12W Gd7 O6 74.0(7)
O7 Gd7 O5 83.9(6)
O4 Gd7 O5 67.7(6)
O63 Gd7 O5 132.6(6)
O12W Gd7 O5 141.6(6)
O6 Gd7 O5 67.7(6)
O7 Gd7 O43 145.1(7)
O4 Gd7 O43 79.0(7)
O63 Gd7 O43 76.5(7)
O12W Gd7 O43 86.0(7)
O6 Gd7 O43 135.6(8)
O5 Gd7 O43 121.5(6)
O7 Gd7 O11W 146.7(8)
O4 Gd7 O11W 102.4(7)
O63 Gd7 O11W 144.2(8)
O12W Gd7 O11W 96.2(8)
O6 Gd7 O11W 75.1(7)
O5 Gd7 O11W 73.9(9)
O43 Gd7 O11W 68.0(8)
O7 Gd7 Gd2 79.9(4)
O4 Gd7 Gd2 36.9(5)
O63 Gd7 Gd2 38.0(4)
O12W Gd7 Gd2 113.1(5)
O6 Gd7 Gd2 152.1(5)
O5 Gd7 Gd2 101.3(4)
O43 Gd7 Gd2 72.3(6)
O11W Gd7 Gd2 128.1(5)
O7 Gd7 Gd8 32.8(4)
O4 Gd7 Gd8 84.5(5)
O63 Gd7 Gd8 36.0(4)
O12W Gd7 Gd8 76.9(5)
O6 Gd7 Gd8 101.3(5)
O5 Gd7 Gd8 110.6(5)
O43 Gd7 Gd8 112.4(5)
O11W Gd7 Gd8 172.9(6)
Gd2 Gd7 Gd8 57.26(4)
O9 Gd8 O7 96.5(7)
O9 Gd8 O62 77.7(7)
O7 Gd8 O62 157.0(6)
O9 Gd8 O63 150.7(7)
O7 Gd8 O63 66.2(6)
O62 Gd8 O63 108.7(6)
O9 Gd8 O58 78.2(6)
O7 Gd8 O58 126.7(6)
O62 Gd8 O58 74.3(6)
O63 Gd8 O58 131.1(5)
O9 Gd8 O59 125.9(6)
O7 Gd8 O59 70.9(5)
O62 Gd8 O59 130.4(6)
O63 Gd8 O59 72.5(5)
O58 Gd8 O59 70.5(5)
O9 Gd8 O45 79.1(7)
O7 Gd8 O45 78.6(6)
O62 Gd8 O45 78.5(7)
O63 Gd8 O45 74.5(6)
O58 Gd8 O45 147.7(6)
O59 Gd8 O45 141.8(6)
O9 Gd8 O61 136.3(6)
O7 Gd8 O61 125.8(6)
O62 Gd8 O61 67.2(6)
O63 Gd8 O61 68.9(6)
O58 Gd8 O61 68.1(6)
O59 Gd8 O61 67.9(5)
O45 Gd8 O61 116.4(6)
O9 Gd8 Gd2 165.3(5)
O7 Gd8 Gd2 80.0(4)
O62 Gd8 Gd2 110.9(4)
O63 Gd8 Gd2 39.6(4)
O58 Gd8 Gd2 92.4(4)
O59 Gd8 Gd2 39.4(4)
O45 Gd8 Gd2 113.7(5)
O61 Gd8 Gd2 45.9(4)
O9 Gd8 Gd6 90.9(5)
O7 Gd8 Gd6 165.1(4)
O62 Gd8 Gd6 37.6(4)
O63 Gd8 Gd6 111.8(5)
O58 Gd8 Gd6 42.5(4)
O59 Gd8 Gd6 94.3(4)
O45 Gd8 Gd6 115.6(5)
O61 Gd8 Gd6 45.4(4)
Gd2 Gd8 Gd6 89.61(5)
O9 Gd8 Gd11 37.8(5)
O7 Gd8 Gd11 128.9(4)
O62 Gd8 Gd11 40.1(4)
O63 Gd8 Gd11 138.4(4)
O58 Gd8 Gd11 75.5(3)
O59 Gd8 Gd11 145.5(4)
O45 Gd8 Gd11 72.4(5)
O61 Gd8 Gd11 104.8(4)
Gd2 Gd8 Gd11 150.42(6)
Gd6 Gd8 Gd11 63.13(5)
O9 Gd8 Gd1 106.2(5)
O7 Gd8 Gd1 103.8(4)
O62 Gd8 Gd1 99.2(4)
O63 Gd8 Gd1 101.0(4)
O58 Gd8 Gd1 34.1(3)
O59 Gd8 Gd1 37.1(4)
O45 Gd8 Gd1 173.7(5)
O61 Gd8 Gd1 57.5(4)
Gd2 Gd8 Gd1 61.48(4)
Gd6 Gd8 Gd1 61.60(4)
Gd11 Gd8 Gd1 109.59(6)
O17 Gd9 O14 94.8(7)
O17 Gd9 O8W 84.3(7)
O14 Gd9 O8W 149.8(9)
O17 Gd9 O16 74.7(7)
O14 Gd9 O16 133.8(7)
O8W Gd9 O16 75.2(8)
O17 Gd9 O65 68.2(7)
O14 Gd9 O65 75.5(8)
O8W Gd9 O65 76.2(9)
O16 Gd9 O65 134.7(7)
O17 Gd9 O48 142.8(7)
O14 Gd9 O48 84.1(8)
O8W Gd9 O48 78.8(8)
O16 Gd9 O48 130.7(7)
O65 Gd9 O48 75.6(7)
O17 Gd9 O15 89.7(8)
O14 Gd9 O15 66.4(8)
O8W Gd9 O15 143.7(9)
O16 Gd9 O15 68.7(8)
O65 Gd9 O15 133.9(8)
O48 Gd9 O15 122.9(8)
O17 Gd9 O7W 143.3(8)
O14 Gd9 O7W 107.6(8)
O8W Gd9 O7W 89.7(9)
O16 Gd9 O7W 68.8(7)
O65 Gd9 O7W 144.7(7)
O48 Gd9 O7W 69.9(7)
O15 Gd9 O7W 74.1(8)
O17 Gd9 Gd6 81.6(5)
O14 Gd9 Gd6 37.9(5)
O8W Gd9 Gd6 112.8(7)
O16 Gd9 Gd6 154.3(4)
O65 Gd9 Gd6 37.8(6)
O48 Gd9 Gd6 74.9(5)
O15 Gd9 Gd6 101.7(6)
O7W Gd9 Gd6 133.2(6)
O17 Gd9 Gd3 31.7(5)
O14 Gd9 Gd3 84.7(5)
O8W Gd9 Gd3 78.9(6)
O16 Gd9 Gd3 103.4(4)
O65 Gd9 Gd3 36.5(5)
O48 Gd9 Gd3 111.7(5)
O15 Gd9 Gd3 112.7(5)
O7W Gd9 Gd3 167.7(7)
Gd6 Gd9 Gd3 57.04(4)
O22 Gd10 O24 92.5(9)
O22 Gd10 O69 131.2(8)
O24 Gd10 O69 80.4(8)
O22 Gd10 O74 153.9(9)
O24 Gd10 O74 77.4(9)
O69 Gd10 O74 71.3(7)
O22 Gd10 O52 70.9(10)
O24 Gd10 O52 78.5(10)
O69 Gd10 O52 150.1(9)
O74 Gd10 O52 83.5(10)
O22 Gd10 O71 68.0(10)
O24 Gd10 O71 149.3(9)
O69 Gd10 O71 130.3(8)
O74 Gd10 O71 109.5(9)
O52 Gd10 O71 72.9(10)
O22 Gd10 O68 74.2(7)
O24 Gd10 O68 126.1(7)
O69 Gd10 O68 72.0(6)
O74 Gd10 O68 131.0(8)
O52 Gd10 O68 138.0(8)
O71 Gd10 O68 72.8(7)
O22 Gd10 O70 132.0(10)
O24 Gd10 O70 134.8(10)
O69 Gd10 O70 65.1(8)
O74 Gd10 O70 64.8(10)
O52 Gd10 O70 118.5(11)
O71 Gd10 O70 70.9(9)
O68 Gd10 O70 70.9(8)
O22 Gd10 Gd15 168.5(6)
O24 Gd10 Gd15 91.6(7)
O69 Gd10 Gd15 39.3(4)
O74 Gd10 Gd15 37.5(6)
O52 Gd10 Gd15 120.5(8)
O71 Gd10 Gd15 112.3(7)
O68 Gd10 Gd15 94.7(4)
O70 Gd10 Gd15 43.2(7)
O22 Gd10 Gd12 83.4(7)
O24 Gd10 Gd12 166.2(6)
O69 Gd10 Gd12 92.4(5)
O74 Gd10 Gd12 111.6(7)
O52 Gd10 Gd12 112.2(8)
O71 Gd10 Gd12 39.4(6)
O68 Gd10 Gd12 40.1(4)
O70 Gd10 Gd12 48.8(7)
Gd15 Gd10 Gd12 90.10(7)
O22 Gd10 Gd16 125.1(6)
O24 Gd10 Gd16 38.5(6)
O69 Gd10 Gd16 75.2(5)
O74 Gd10 Gd16 39.1(7)
O52 Gd10 Gd16 75.0(7)
O71 Gd10 Gd16 137.5(6)
O68 Gd10 Gd16 146.3(4)
O70 Gd10 Gd16 101.8(7)
Gd15 Gd10 Gd16 63.11(7)
Gd12 Gd10 Gd16 150.33(9)
O22 Gd10 Gd4 106.6(6)
O24 Gd10 Gd4 107.2(6)
O69 Gd10 Gd4 35.3(5)
O74 Gd10 Gd4 99.4(6)
O52 Gd10 Gd4 174.0(8)
O71 Gd10 Gd4 101.1(6)
O68 Gd10 Gd4 37.0(4)
O70 Gd10 Gd4 58.8(6)
Gd15 Gd10 Gd4 61.92(6)
Gd12 Gd10 Gd4 61.84(5)
Gd16 Gd10 Gd4 110.49(8)
O12 Gd11 O10 85.7(9)
O12 Gd11 O9 95.5(8)
O10 Gd11 O9 67.6(7)
O12 Gd11 O9W 82.7(9)
O10 Gd11 O9W 145.2(8)
O9 Gd11 O9W 146.0(8)
O12 Gd11 O10W 144.3(8)
O10 Gd11 O10W 81.3(8)
O9 Gd11 O10W 109.7(8)
O9W Gd11 O10W 89.3(8)
O12 Gd11 O11 72.5(8)
O10 Gd11 O11 64.2(9)
O9 Gd11 O11 130.9(9)
O9W Gd11 O11 81.1(10)
O10W Gd11 O11 71.9(8)
O12 Gd11 O62 66.5(7)
O10 Gd11 O62 130.1(6)
O9 Gd11 O62 74.5(7)
O9W Gd11 O62 73.7(7)
O10W Gd11 O62 143.5(8)
O11 Gd11 O62 133.9(7)
O12 Gd11 O46 144.7(9)
O10 Gd11 O46 122.4(9)
O9 Gd11 O46 78.9(8)
O9W Gd11 O46 83.2(9)
O10W Gd11 O46 67.5(9)
O11 Gd11 O46 136.4(8)
O62 Gd11 O46 78.5(8)
O12 Gd11 Gd8 82.2(5)
O10 Gd11 Gd8 100.2(5)
O9 Gd11 Gd8 36.4(5)
O9W Gd11 Gd8 110.4(6)
O10W Gd11 Gd8 132.8(6)
O11 Gd11 Gd8 150.8(7)
O62 Gd11 Gd8 38.3(4)
O46 Gd11 Gd8 72.7(5)
O12 Gd11 Gd6 32.6(6)
O10 Gd11 Gd6 109.6(5)
O9 Gd11 Gd6 84.5(5)
O9W Gd11 Gd6 75.8(6)
O10W Gd11 Gd6 164.9(6)
O11 Gd11 Gd6 102.9(5)
O62 Gd11 Gd6 33.9(4)
O46 Gd11 Gd6 112.2(7)
Gd8 Gd11 Gd6 57.17(4)
O29 Gd12 O27 93.1(9)
O29 Gd12 O72 148.5(9)
O27 Gd12 O72 69.6(10)
O29 Gd12 O71 74.3(8)
O27 Gd12 O71 148.4(8)
O72 Gd12 O71 106.4(10)
O29 Gd12 O67 125.0(7)
O27 Gd12 O67 76.9(8)
O72 Gd12 O67 78.0(9)
O71 Gd12 O67 134.1(7)
O29 Gd12 O68 74.8(6)
O27 Gd12 O68 127.9(7)
O72 Gd12 O68 136.7(8)
O71 Gd12 O68 77.4(7)
O67 Gd12 O68 70.6(6)
O29 Gd12 O53 82.4(9)
O27 Gd12 O53 74.9(9)
O72 Gd12 O53 68.0(10)
O71 Gd12 O53 74.7(9)
O67 Gd12 O53 141.5(8)
O68 Gd12 O53 147.8(8)
O29 Gd12 O70 132.6(7)
O27 Gd12 O70 133.4(8)
O72 Gd12 O70 72.4(8)
O71 Gd12 O70 68.8(8)
O67 Gd12 O70 69.6(7)
O68 Gd12 O70 69.2(6)
O53 Gd12 O70 114.0(9)
O29 Gd12 Gd13 165.9(5)
O27 Gd12 Gd13 86.1(7)
O72 Gd12 Gd13 43.3(7)
O71 Gd12 Gd13 113.0(7)
O67 Gd12 Gd13 41.2(5)
O68 Gd12 Gd13 94.6(4)
O53 Gd12 Gd13 110.9(8)
O70 Gd12 Gd13 47.3(5)
O29 Gd12 Gd10 88.7(5)
O27 Gd12 Gd10 169.6(5)
O72 Gd12 Gd10 113.1(7)
O71 Gd12 Gd10 41.8(5)
O67 Gd12 Gd10 93.6(5)
O68 Gd12 Gd10 42.9(4)
O53 Gd12 Gd10 115.5(7)
O70 Gd12 Gd10 43.9(5)
Gd13 Gd12 Gd10 89.57(7)
O29 Gd12 Gd14 36.2(5)
O27 Gd12 Gd14 122.8(7)
O72 Gd12 Gd14 134.7(7)
O71 Gd12 Gd14 38.2(7)
O67 Gd12 Gd14 144.3(5)
O68 Gd12 Gd14 74.2(4)
O53 Gd12 Gd14 74.0(7)
O70 Gd12 Gd14 103.1(5)
Gd13 Gd12 Gd14 150.14(8)
Gd10 Gd12 Gd14 63.17(6)
O29 Gd12 Gd4 105.4(5)
O27 Gd12 Gd4 108.1(5)
O72 Gd12 Gd4 105.0(7)
O71 Gd12 Gd4 103.2(5)
O67 Gd12 Gd4 35.9(5)
O68 Gd12 Gd4 35.8(4)
O53 Gd12 Gd4 171.2(8)
O70 Gd12 Gd4 57.8(5)
Gd13 Gd12 Gd4 61.72(6)
Gd10 Gd12 Gd4 61.52(5)
Gd14 Gd12 Gd4 109.86(7)
O34 Gd13 O32 90.4(13)
O34 Gd13 O73 149.7(9)
O32 Gd13 O73 66.8(12)
O34 Gd13 O67 78.7(8)
O32 Gd13 O67 129.2(8)
O73 Gd13 O67 131.0(8)
O34 Gd13 O66 127.4(9)
O32 Gd13 O66 75.6(11)
O73 Gd13 O66 67.8(9)
O67 Gd13 O66 72.9(7)
O34 Gd13 O72 78.4(10)
O32 Gd13 O72 152.4(11)
O73 Gd13 O72 112.5(10)
O67 Gd13 O72 73.6(8)
O66 Gd13 O72 131.0(9)
O34 Gd13 O55 81.3(10)
O32 Gd13 O55 83.7(11)
O73 Gd13 O55 76.8(10)
O67 Gd13 O55 141.0(9)
O66 Gd13 O55 143.8(10)
O72 Gd13 O55 69.8(10)
O34 Gd13 O70 141.1(10)
O32 Gd13 O70 127.3(12)
O73 Gd13 O70 67.2(10)
O67 Gd13 O70 70.0(8)
O66 Gd13 O70 64.3(9)
O72 Gd13 O70 71.2(9)
O55 Gd13 O70 109.2(10)
O34 Gd13 C59 64.1(13)
O32 Gd13 C59 27.5(13)
O73 Gd13 C59 94.3(13)
O67 Gd13 C59 112.0(12)
O66 Gd13 C59 87.0(12)
O72 Gd13 C59 139.0(12)
O55 Gd13 C59 88.1(13)
O70 Gd13 C59 149.7(12)
O34 Gd13 Gd12 92.1(8)
O32 Gd13 Gd12 167.6(8)
O73 Gd13 Gd12 114.6(8)
O67 Gd13 Gd12 39.9(5)
O66 Gd13 Gd12 93.3(6)
O72 Gd13 Gd12 39.8(6)
O55 Gd13 Gd12 108.7(8)
O70 Gd13 Gd12 49.0(7)
C59 Gd13 Gd12 148.9(10)
O34 Gd13 Gd15 165.4(7)
O32 Gd13 Gd15 84.1(10)
O73 Gd13 Gd15 37.1(6)
O67 Gd13 Gd15 94.3(5)
O66 Gd13 Gd15 38.0(7)
O72 Gd13 Gd15 112.2(6)
O55 Gd13 Gd15 111.4(8)
O70 Gd13 Gd15 43.3(7)
C59 Gd13 Gd15 107.8(10)
Gd12 Gd13 Gd15 90.56(8)
O34 Gd13 Gd17 39.0(8)
O32 Gd13 Gd17 124.1(10)
O73 Gd13 Gd17 142.4(7)
O67 Gd13 Gd17 73.6(4)
O66 Gd13 Gd17 146.2(6)
O72 Gd13 Gd17 39.5(6)
O55 Gd13 Gd17 69.8(8)
O70 Gd13 Gd17 108.0(7)
C59 Gd13 Gd17 101.2(10)
Gd12 Gd13 Gd17 63.08(7)
Gd15 Gd13 Gd17 151.00(10)
O22 Gd14 O29 93.2(8)
O22 Gd14 O30 86.8(9)
O29 Gd14 O30 70.6(8)
O22 Gd14 O71 68.7(8)
O29 Gd14 O71 73.1(8)
O30 Gd14 O71 134.4(9)
O22 Gd14 O20W 77.7(10)
O29 Gd14 O20W 147.2(9)
O30 Gd14 O20W 138.7(9)
O71 Gd14 O20W 74.2(9)
O22 Gd14 O54 140.6(9)
O29 Gd14 O54 80.9(8)
O30 Gd14 O54 126.2(8)
O71 Gd14 O54 72.4(8)
O20W Gd14 O54 86.5(10)
O22 Gd14 O21 74.7(10)
O29 Gd14 O21 134.7(10)
O30 Gd14 O21 65.4(10)
O71 Gd14 O21 135.3(9)
O20W Gd14 O21 73.6(11)
O54 Gd14 O21 134.8(10)
O22 Gd14 O19W 145.5(9)
O29 Gd14 O19W 108.7(9)
O30 Gd14 O19W 76.4(10)
O71 Gd14 O19W 142.4(9)
O20W Gd14 O19W 95.4(10)
O54 Gd14 O19W 71.0(9)
O21 Gd14 O19W 71.0(10)
O22 Gd14 Gd12 80.9(6)
O29 Gd14 Gd12 35.7(5)
O30 Gd14 Gd12 103.2(6)
O71 Gd14 Gd12 37.4(6)
O20W Gd14 Gd12 111.5(7)
O54 Gd14 Gd12 71.7(6)
O21 Gd14 Gd12 153.4(8)
O19W Gd14 Gd12 132.0(7)
O22 Gd14 Gd10 31.0(7)
O29 Gd14 Gd10 83.2(5)
O30 Gd14 Gd10 110.7(6)
O71 Gd14 Gd10 37.7(5)
O20W Gd14 Gd10 72.8(7)
O54 Gd14 Gd10 109.8(6)
O21 Gd14 Gd10 102.5(7)
O19W Gd14 Gd10 167.9(7)
Gd12 Gd14 Gd10 57.32(6)
O73 Gd15 O66 74.0(9)
O73 Gd15 O74 112.8(11)
O66 Gd15 O74 131.0(9)
O73 Gd15 O39 72.5(11)
O66 Gd15 O39 78.7(10)
O74 Gd15 O39 150.3(9)
O73 Gd15 O69 131.7(9)
O66 Gd15 O69 69.4(8)
O74 Gd15 O69 72.6(8)
O39 Gd15 O69 127.2(8)
O73 Gd15 O37 151.3(9)
O66 Gd15 O37 128.2(7)
O74 Gd15 O37 68.8(8)
O39 Gd15 O37 92.6(10)
O69 Gd15 O37 76.9(7)
O73 Gd15 O70 72.9(9)
O66 Gd15 O70 70.3(9)
O74 Gd15 O70 66.6(8)
O39 Gd15 O70 138.5(10)
O69 Gd15 O70 65.9(7)
O37 Gd15 O70 128.2(8)
O73 Gd15 O50 77.1(10)
O66 Gd15 O50 145.1(10)
O74 Gd15 O50 78.5(10)
O39 Gd15 O50 74.3(10)
O69 Gd15 O50 145.4(9)
O37 Gd15 O50 75.3(9)
O70 Gd15 O50 118.7(10)
O73 Gd15 C67 139.3(14)
O66 Gd15 C67 111.5(13)
O74 Gd15 C67 93.9(13)
O39 Gd15 C67 69.5(14)
O69 Gd15 C67 84.2(12)
O37 Gd15 C67 25.2(12)
O70 Gd15 C67 147.7(12)
O50 Gd15 C67 79.2(14)
O73 Gd15 Gd10 115.6(8)
O66 Gd15 Gd10 92.9(7)
O74 Gd15 Gd10 39.0(5)
O39 Gd15 Gd10 166.5(6)
O69 Gd15 Gd10 39.3(5)
O37 Gd15 Gd10 84.2(6)
O70 Gd15 Gd10 44.2(5)
O50 Gd15 Gd10 117.2(8)
C67 Gd15 Gd10 104.5(11)
O73 Gd15 Gd13 40.1(7)
O66 Gd15 Gd13 42.0(6)
O74 Gd15 Gd13 112.0(6)
O39 Gd15 Gd13 91.0(8)
O69 Gd15 Gd13 92.1(5)
O37 Gd15 Gd13 168.3(5)
O70 Gd15 Gd13 47.6(6)
O50 Gd15 Gd13 116.4(7)
C67 Gd15 Gd13 151.5(11)
Gd10 Gd15 Gd13 89.77(8)
O73 Gd15 Gd18 35.2(8)
O66 Gd15 Gd18 75.5(7)
O74 Gd15 Gd18 138.4(7)
O39 Gd15 Gd18 37.5(7)
O69 Gd15 Gd18 144.6(5)
O37 Gd15 Gd18 124.5(6)
O70 Gd15 Gd18 106.3(5)
O50 Gd15 Gd18 69.6(8)
C67 Gd15 Gd18 105.2(11)
Gd10 Gd15 Gd18 150.33(10)
Gd13 Gd15 Gd18 63.24(8)
O37 Gd16 O22W 86.6(11)
O37 Gd16 O24 95.7(8)
O22W Gd16 O24 150.3(12)
O37 Gd16 O25 85.2(8)
O22W Gd16 O25 140.7(11)
O24 Gd16 O25 68.9(8)
O37 Gd16 O21W 144.1(9)
O22W Gd16 O21W 85.7(12)
O24 Gd16 O21W 108.0(10)
O25 Gd16 O21W 79.0(11)
O37 Gd16 O74 69.3(8)
O22W Gd16 O74 79.5(10)
O24 Gd16 O74 73.8(8)
O25 Gd16 O74 132.0(7)
O21W Gd16 O74 142.5(10)
O37 Gd16 O51 147.1(8)
O22W Gd16 O51 82.9(12)
O24 Gd16 O51 79.3(8)
O25 Gd16 O51 121.7(9)
O21W Gd16 O51 66.0(9)
O74 Gd16 O51 78.1(8)
O37 Gd16 O36 68.6(10)
O22W Gd16 O36 72.0(13)
O24 Gd16 O36 136.1(11)
O25 Gd16 O36 69.1(10)
O21W Gd16 O36 75.8(11)
O74 Gd16 O36 129.8(10)
O51 Gd16 O36 135.5(9)
O37 Gd16 Gd10 84.0(6)
O22W Gd16 Gd10 115.2(9)
O24 Gd16 Gd10 36.4(6)
O25 Gd16 Gd10 102.1(5)
O21W Gd16 Gd10 130.6(7)
O74 Gd16 Gd10 37.6(6)
O51 Gd16 Gd10 72.6(5)
O36 Gd16 Gd10 151.5(8)
O37 Gd16 Gd15 35.9(6)
O22W Gd16 Gd15 80.2(9)
O24 Gd16 Gd15 84.5(6)
O25 Gd16 Gd15 112.5(5)
O21W Gd16 Gd15 165.9(9)
O74 Gd16 Gd15 33.5(6)
O51 Gd16 Gd15 111.4(6)
O36 Gd16 Gd15 100.1(8)
Gd10 Gd16 Gd15 57.00(6)
O26 Gd17 O27 74.8(9)
O26 Gd17 O18W 71.0(13)
O27 Gd17 O18W 81.3(12)
O26 Gd17 O17W 63.9(14)
O27 Gd17 O17W 138.6(13)
O18W Gd17 O17W 84.9(16)
O26 Gd17 O72 132.1(10)
O27 Gd17 O72 68.3(9)
O18W Gd17 O72 74.1(12)
O17W Gd17 O72 143.1(12)
O26 Gd17 O35 66.4(10)
O27 Gd17 O35 85.5(8)
O18W Gd17 O35 137.4(12)
O17W Gd17 O35 78.8(11)
O72 Gd17 O35 136.4(9)
O26 Gd17 O56 132.9(11)
O27 Gd17 O56 142.7(10)
O18W Gd17 O56 85.9(13)
O17W Gd17 O56 73.9(13)
O72 Gd17 O56 74.5(10)
O35 Gd17 O56 125.6(9)
O26 Gd17 O34 137.7(10)
O27 Gd17 O34 96.9(8)
O18W Gd17 O34 149.9(12)
O17W Gd17 O34 113.6(14)
O72 Gd17 O34 77.4(9)
O35 Gd17 O34 71.7(8)
O56 Gd17 O34 77.5(9)
O26 Gd17 C64 89.8(11)
O27 Gd17 C64 96.0(10)
O18W Gd17 C64 160.8(13)
O17W Gd17 C64 84.8(13)
O72 Gd17 C64 122.7(10)
O35 Gd17 C64 23.8(8)
O56 Gd17 C64 106.7(11)
O34 Gd17 C64 49.1(9)
O26 Gd17 Gd13 156.3(8)
O27 Gd17 Gd13 83.2(5)
O18W Gd17 Gd13 114.5(11)
O17W Gd17 Gd13 137.6(13)
O72 Gd17 Gd13 41.2(7)
O35 Gd17 Gd13 103.8(5)
O56 Gd17 Gd13 70.6(8)
O34 Gd17 Gd13 36.2(6)
C64 Gd17 Gd13 83.8(7)
O26 Gd17 Gd12 104.9(7)
O27 Gd17 Gd12 33.5(6)
O18W Gd17 Gd12 77.8(10)
O17W Gd17 Gd12 162.0(13)
O72 Gd17 Gd12 35.0(7)
O35 Gd17 Gd12 110.7(5)
O56 Gd17 Gd12 109.6(8)
O34 Gd17 Gd12 84.3(6)
C64 Gd17 Gd12 110.2(7)
Gd13 Gd17 Gd12 56.86(6)
O73 Gd18 O32 69.3(10)
O73 Gd18 O49 76.7(12)
O32 Gd18 O49 144.6(13)
O73 Gd18 O24W 79.9(11)
O32 Gd18 O24W 87.0(12)
O49 Gd18 O24W 77.3(14)
O73 Gd18 O39 70.0(10)
O32 Gd18 O39 94.6(11)
O49 Gd18 O39 82.8(12)
O24W Gd18 O39 147.0(11)
O73 Gd18 O23W 138.1(12)
O32 Gd18 O23W 148.3(13)
O49 Gd18 O23W 62.0(14)
O24W Gd18 O23W 84.4(13)
O39 Gd18 O23W 109.1(12)
O73 Gd18 O31 134.3(11)
O32 Gd18 O31 72.7(11)
O49 Gd18 O31 130.2(13)
O24W Gd18 O31 73.6(12)
O39 Gd18 O31 138.2(11)
O23W Gd18 O31 75.6(12)
O73 Gd18 O40 128.6(9)
O32 Gd18 O40 86.3(11)
O49 Gd18 O40 124.0(13)
O24W Gd18 O40 145.2(11)
O39 Gd18 O40 67.7(10)
O23W Gd18 O40 83.7(12)
O31 Gd18 O40 71.8(11)
O73 Gd18 Gd15 34.3(7)
O32 Gd18 Gd15 82.4(8)
O49 Gd18 Gd15 74.9(10)
O24W Gd18 Gd15 112.5(9)
O39 Gd18 Gd15 35.9(7)
O23W Gd18 Gd15 129.0(10)
O31 Gd18 Gd15 154.2(8)
O40 Gd18 Gd15 100.4(7)
O73 Gd18 Gd13 35.5(7)
O32 Gd18 Gd13 34.1(7)
O49 Gd18 Gd13 110.9(10)
O24W Gd18 Gd13 78.8(8)
O39 Gd18 Gd13 84.2(7)
O23W Gd18 Gd13 163.0(10)
O31 Gd18 Gd13 102.0(8)
O40 Gd18 Gd13 111.9(8)
Gd15 Gd18 Gd13 57.11(7)
C2 N1 C4 127(3)
C10 N2 C12 136(3)
C18 N3 C20 126(4)
C26 N4 C28 129(3)
C44 N5 C42 152(4)
C52 N6 C50 105(3)
C58 N7 C60 143(6)
C65 N8 C66 141(5)
O1 C2 N1 122(4)
O1 C2 C1 132(4)
N1 C2 C1 106(4)
O2 C3 O3 106(2)
O2 C3 C4 115(2)
O3 C3 C4 98.1(18)
C5 C4 N1 133(3)
C5 C4 C3 110(3)
N1 C4 C3 117(2)
C4 C5 C6 116(3)
O3 C6 C5 102(3)
O3 C6 C7 113(3)
C5 C6 C7 118(3)
O4 C7 C6 108(3)
O4 C7 C8 105(2)
C6 C7 C8 104(2)
O5 C8 C7 89.8(19)
N2 C10 O6 116(4)
N2 C10 C9 126(4)
O6 C10 C9 118(4)
O7 C11 O8 107(2)
O7 C11 C12 117(2)
O8 C11 C12 92(2)
C13 C12 N2 130(3)
C13 C12 C11 115(3)
N2 C12 C11 114(2)
C12 C13 C14 112(3)
O8 C14 C13 102(3)
O8 C14 C15 102(2)
C13 C14 C15 106(3)
O9 C15 C14 116(2)
O9 C15 C16 109(2)
C14 C15 C16 110(2)
O10 C16 C15 100(2)
N3 C18 O11 126(5)
N3 C18 C17 123(5)
O11 C18 C17 111(4)
O12 C19 C20 121(3)
O12 C19 O13 112(2)
C20 C19 O13 96(3)
C21 C20 C19 121(4)
C21 C20 N3 115(4)
C19 C20 N3 116(3)
C20 C21 C22 101(3)
O13 C22 C23 121(2)
O13 C22 C21 101(3)
C23 C22 C21 109(3)
O14 C23 C24 107(3)
O14 C23 C22 104(2)
C24 C23 C22 117(3)
O15 C24 C23 109(3)
N4 C26 O16 124(3)
N4 C26 C25 130(4)
O16 C26 C25 105(3)
O17 C27 O18 107(3)
O17 C27 C28 112(3)
O18 C27 C28 96(3)
N4 C28 C29 120(3)
N4 C28 C27 121(3)
C29 C28 C27 119(3)
C30 C29 C28 98(3)
O18 C30 C29 112(3)
O18 C30 C31 106(2)
C29 C30 C31 113(3)
O19 C31 C30 113(2)
O19 C31 C32 108(2)
C30 C31 C32 109(2)
O20 C32 C31 105(2)
C33 C34 O41 116(4)
C33 C34 O42 127(4)
O41 C34 O42 109(3)
O44 C36 O43 126(3)
O44 C36 C35 116(4)
O43 C36 C35 117(3)
C37 C38 O46 131(5)
C37 C38 O45 120(5)
O46 C38 O45 109(4)
O48 C40 O47 142(3)
O48 C40 C39 113(3)
O47 C40 C39 105(3)
O21 C42 C41 130(5)
O21 C42 N5 100(4)
C41 C42 N5 129(5)
O22 C43 O23 113(3)
O22 C43 C44 120(3)
O23 C43 C44 96(3)
C45 C44 N5 136(3)
C45 C44 C43 116(3)
N5 C44 C43 108(3)
C44 C45 C46 117(3)
C45 C46 C47 117(3)
C45 C46 O23 99(2)
C47 C46 O23 105(2)
O24 C47 C46 113(3)
O24 C47 C48 112(3)
C46 C47 C48 109(3)
O25 C48 C47 101(3)
O26 C50 C49 108(5)
O26 C50 N6 133(5)
C49 C50 N6 119(5)
O27 C51 C52 112(4)
O27 C51 O28 114(3)
C52 C51 O28 105(3)
C51 C52 N6 146(4)
C51 C52 C53 109(3)
N6 C52 C53 105(3)
C52 C53 C54 107(3)
O28 C54 C55 119(3)
O28 C54 C53 98(3)
C55 C54 C53 108(3)
O29 C55 C54 112(3)
O29 C55 C56 108(3)
C54 C55 C56 126(3)
O30 C56 C55 113(4)
O31 C58 N7 111(6)
O31 C58 C57 127(7)
N7 C58 C57 113(7)
O33 C59 O32 122(4)
O33 C59 C60 103(4)
O32 C59 C60 134(5)
O33 C59 C61 72(3)
O32 C59 C61 154(4)
C60 C59 C61 33(2)
O33 C59 Gd13 83(3)
O32 C59 Gd13 53(2)
C60 C59 Gd13 131(4)
C61 C59 Gd13 114(2)
C61 C60 C59 101(4)
C61 C60 N7 151(5)
C59 C60 N7 108(4)
C60 C61 C62 117(4)
C60 C61 C59 46(3)
C62 C61 C59 73(2)
O33 C62 C63 107(3)
O33 C62 C61 102(3)
C63 C62 C61 101(3)
O34 C63 C62 126(4)
O34 C63 C64 101(3)
C62 C63 C64 131(4)
O35 C64 C63 136(4)
O35 C64 Gd17 54.0(19)
C63 C64 Gd17 88(2)
C72 C65 N8 135(6)
C72 C65 O36 119(5)
N8 C65 O36 85(4)
C68 C66 C67 108(5)
C68 C66 N8 130(5)
C67 C66 N8 120(5)
O37 C67 O38 126(5)
O37 C67 C66 115(5)
O38 C67 C66 107(5)
O37 C67 Gd15 55(3)
O38 C67 Gd15 80(3)
C66 C67 Gd15 110(4)
C69 C68 C66 110(5)
C70 C69 C68 109(4)
C70 C69 O38 94(4)
C68 C69 O38 104(4)
C69 C70 O39 124(5)
C69 C70 C71 97(4)
O39 C70 C71 102(4)
C70 C71 O40 102(4)
O51 C74 O52 136(5)
O51 C74 C73 123(5)
O52 C74 C73 99(4)
O53 C76 O54 124(5)
O53 C76 C75 140(6)
O54 C76 C75 97(3)
O55 C78 O56 122(5)
O55 C78 C77 103(4)
O56 C78 C77 122(5)
C80 C79 O50 38(2)
O50 C80 O49 137(6)
O50 C80 C79 95(4)
O49 C80 C79 125(5)
C2 O1 Gd5 126(3)
C3 O2 Gd5 126.9(19)
C3 O2 Gd2 122.7(17)
Gd5 O2 Gd2 110.4(8)
C6 O3 C3 113(2)
C7 O4 Gd7 119.0(19)
C7 O4 Gd2 123.8(18)
Gd7 O4 Gd2 106.5(8)
C8 O5 Gd7 108.5(14)
C10 O6 Gd7 130(2)
C11 O7 Gd7 124.3(16)
C11 O7 Gd8 118.4(16)
Gd7 O7 Gd8 117.0(8)
C14 O8 C11 118(2)
C15 O9 Gd8 127.3(17)
C15 O9 Gd11 119.0(18)
Gd8 O9 Gd11 105.8(8)
C16 O10 Gd11 113.0(19)
C18 O11 Gd11 121(3)
C19 O12 Gd11 126(2)
C19 O12 Gd6 116.8(19)
Gd11 O12 Gd6 116.5(9)
C22 O13 C19 119(2)
C23 O14 Gd9 116.4(17)
C23 O14 Gd6 127.3(18)
Gd9 O14 Gd6 105.2(8)
C24 O15 Gd9 109(2)
C26 O16 Gd9 127.5(18)
C27 O17 Gd9 120.9(19)
C27 O17 Gd3 120.8(19)
Gd9 O17 Gd3 117.8(9)
C30 O18 C27 115(2)
C31 O19 Gd3 127.8(17)
C31 O19 Gd5 119.8(17)
Gd3 O19 Gd5 106.0(8)
C32 O20 Gd5 107.3(14)
C42 O21 Gd14 134(4)
C43 O22 Gd10 114(2)
C43 O22 Gd14 129(3)
Gd10 O22 Gd14 117.3(11)
C43 O23 C46 112(3)
C47 O24 Gd10 131(2)
C47 O24 Gd16 116(2)
Gd10 O24 Gd16 105.0(10)
C48 O25 Gd16 110(2)
C50 O26 Gd17 124(4)
C51 O27 Gd17 125(3)
C51 O27 Gd12 121(3)
Gd17 O27 Gd12 113.1(10)
C54 O28 C51 120(2)
C55 O29 Gd12 130(2)
C55 O29 Gd14 118(2)
Gd12 O29 Gd14 108.1(8)
C56 O30 Gd14 111(3)
C58 O31 Gd18 125(4)
C59 O32 Gd18 147(3)
C59 O32 Gd13 99(3)
Gd18 O32 Gd13 112.6(14)
C62 O33 C59 111(4)
C63 O34 Gd13 129(3)
C63 O34 Gd17 121(2)
Gd13 O34 Gd17 104.9(11)
C64 O35 Gd17 102(2)
C65 O36 Gd16 111(3)
C67 O37 Gd16 149(3)
C67 O37 Gd15 100(3)
Gd16 O37 Gd15 111.4(9)
C67 O38 C69 111(4)
C70 O39 Gd15 120(2)
C70 O39 Gd18 126(3)
Gd15 O39 Gd18 106.6(12)
C71 O40 Gd18 106(3)
C34 O41 Gd5 142(2)
C34 O42 Gd3 137(2)
C36 O43 Gd7 133(2)
C36 O44 Gd2 138(2)
C38 O45 Gd8 138(2)
C38 O46 Gd11 146(3)
C40 O47 Gd6 126(2)
C40 O48 Gd9 126(2)
C80 O49 Gd18 126(4)
C80 O50 C79 47(3)
C80 O50 Gd15 131(4)
C79 O50 Gd15 166(3)
C74 O51 Gd16 128(3)
C74 O52 Gd10 125(3)
C76 O53 Gd12 142(4)
C76 O54 Gd14 128(2)
C78 O55 Gd13 128(4)
C78 O56 Gd17 139(3)
Gd1 O57 Gd3 107.2(6)
Gd1 O57 Gd6 105.9(6)
Gd3 O57 Gd6 97.7(6)
Gd1 O58 Gd8 110.2(6)
Gd1 O58 Gd6 106.8(6)
Gd8 O58 Gd6 96.8(5)
Gd2 O59 Gd1 107.8(6)
Gd2 O59 Gd8 98.9(6)
Gd1 O59 Gd8 105.0(6)
Gd1 O60 Gd2 109.5(6)
Gd1 O60 Gd3 107.5(6)
Gd2 O60 Gd3 98.3(5)
Gd8 O61 Gd6 89.8(5)
Gd8 O61 Gd2 89.3(5)
Gd6 O61 Gd2 160.8(8)
Gd8 O61 Gd3 161.4(8)
Gd6 O61 Gd3 87.3(5)
Gd2 O61 Gd3 87.5(5)
Gd6 O62 Gd8 103.1(7)
Gd6 O62 Gd11 109.1(8)
Gd8 O62 Gd11 101.6(7)
Gd2 O63 Gd8 100.2(6)
Gd2 O63 Gd7 103.2(6)
Gd8 O63 Gd7 107.9(7)
Gd5 O64 Gd3 104.1(8)
Gd5 O64 Gd2 109.5(7)
Gd3 O64 Gd2 98.1(6)
Gd6 O65 Gd3 99.8(8)
Gd6 O65 Gd9 103.2(10)
Gd3 O65 Gd9 106.6(8)
Gd15 O66 Gd4 112.4(13)
Gd15 O66 Gd13 100.0(9)
Gd4 O66 Gd13 105.2(10)
Gd12 O67 Gd4 108.9(9)
Gd12 O67 Gd13 99.0(8)
Gd4 O67 Gd13 106.2(8)
Gd12 O68 Gd4 108.5(7)
Gd12 O68 Gd10 96.9(6)
Gd4 O68 Gd10 103.7(6)
Gd15 O69 Gd10 101.3(7)
Gd15 O69 Gd4 109.8(8)
Gd10 O69 Gd4 109.5(8)
Gd15 O70 Gd10 92.6(10)
Gd15 O70 Gd13 89.1(7)
Gd10 O70 Gd13 158.5(12)
Gd15 O70 Gd12 159.1(12)
Gd10 O70 Gd12 87.3(8)
Gd13 O70 Gd12 83.6(9)
Gd12 O71 Gd14 104.4(10)
Gd12 O71 Gd10 98.9(9)
Gd14 O71 Gd10 106.0(10)
Gd12 O72 Gd17 108.6(11)
Gd12 O72 Gd13 96.9(10)
Gd17 O72 Gd13 99.3(10)
Gd15 O73 Gd18 110.5(13)
Gd15 O73 Gd13 102.8(9)
Gd18 O73 Gd13 110.7(12)
Gd15 O74 Gd10 103.5(8)
Gd15 O74 Gd16 110.4(9)
Gd10 O74 Gd16 103.3(11)

loop_
_geom_bond_atom_site_label_1
_geom_bond_atom_site_label_2
_geom_bond_distance
Gd1 O58 2.315(15)
Gd1 O60 2.339(15)
Gd1 O57 2.405(16)
Gd1 O59 2.415(16)
Gd1 O1W 2.43(3)
Gd1 O2W 2.46(3)
Gd1 O4W 2.46(3)
Gd1 O3W 2.57(2)
Gd1 Gd2 3.856(2)
Gd1 Gd6 3.863(2)
Gd1 Gd8 3.871(2)
Gd1 Gd3 3.876(2)
Gd2 O4 2.349(19)
Gd2 O59 2.356(16)
Gd2 O63 2.374(17)
Gd2 O60 2.383(15)
Gd2 O2 2.42(2)
Gd2 O64 2.441(18)
Gd2 O44 2.583(18)
Gd2 O61 2.630(17)
Gd2 Gd8 3.665(2)
Gd2 Gd3 3.667(2)
Gd2 Gd7 3.751(2)
Gd3 O19 2.28(2)
Gd3 O17 2.30(2)
Gd3 O65 2.41(2)
Gd3 O57 2.410(17)
Gd3 O64 2.414(18)
Gd3 O60 2.465(15)
Gd3 O42 2.52(3)
Gd3 O61 2.674(17)
Gd3 Gd6 3.648(2)
Gd3 Gd5 3.743(2)
Gd4 O16W 2.33(2)
Gd4 O69 2.37(2)
Gd4 O15W 2.37(3)
Gd4 O66 2.38(2)
Gd4 O68 2.392(16)
Gd4 O67 2.401(18)
Gd4 O14W 2.49(3)
Gd4 O13W 2.49(2)
Gd4 Gd13 3.862(3)
Gd4 Gd10 3.865(3)
Gd4 Gd15 3.871(3)
Gd4 Gd12 3.876(3)
Gd5 O2 2.323(19)
Gd5 O64 2.331(19)
Gd5 O6W 2.39(2)
Gd5 O19 2.402(19)
Gd5 O41 2.41(2)
Gd5 O20 2.430(18)
Gd5 O5W 2.44(3)
Gd5 O1 2.45(2)
Gd6 O62 2.297(18)
Gd6 O12 2.34(2)
Gd6 O65 2.36(3)
Gd6 O14 2.39(2)
Gd6 O57 2.435(16)
Gd6 O58 2.495(16)
Gd6 O47 2.54(2)
Gd6 O61 2.608(17)
Gd6 Gd8 3.665(2)
Gd6 Gd9 3.756(3)
Gd7 O7 2.198(18)
Gd7 O4 2.332(19)
Gd7 O63 2.412(18)
Gd7 O12W 2.416(19)
Gd7 O6 2.48(2)
Gd7 O5 2.482(17)
Gd7 O43 2.52(2)
Gd7 O11W 2.53(2)
Gd7 Gd8 3.893(2)
Gd8 O9 2.32(2)
Gd8 O7 2.366(17)
Gd8 O62 2.384(19)
Gd8 O63 2.404(17)
Gd8 O58 2.406(16)
Gd8 O59 2.465(16)
Gd8 O45 2.53(2)
Gd8 O61 2.586(17)
Gd8 Gd11 3.766(2)
Gd9 O17 2.23(2)
Gd9 O14 2.339(18)
Gd9 O8W 2.35(2)
Gd9 O16 2.421(19)
Gd9 O65 2.43(2)
Gd9 O48 2.44(2)
Gd9 O15 2.49(3)
Gd9 O7W 2.51(2)
Gd10 O22 2.26(3)
Gd10 O24 2.32(3)
Gd10 O69 2.36(2)
Gd10 O74 2.36(2)
Gd10 O52 2.45(3)
Gd10 O71 2.48(2)
Gd10 O68 2.520(17)
Gd10 O70 2.55(2)
Gd10 Gd15 3.652(3)
Gd10 Gd12 3.673(3)
Gd10 Gd16 3.767(3)
Gd11 O12 2.23(2)
Gd11 O10 2.37(2)
Gd11 O9 2.40(2)
Gd11 O9W 2.43(3)
Gd11 O10W 2.44(2)
Gd11 O11 2.47(3)
Gd11 O62 2.476(18)
Gd11 O46 2.48(3)
Gd12 O29 2.31(2)
Gd12 O27 2.33(2)
Gd12 O72 2.35(3)
Gd12 O71 2.36(3)
Gd12 O67 2.36(2)
Gd12 O68 2.384(17)
Gd12 O53 2.39(3)
Gd12 O70 2.77(3)
Gd12 Gd13 3.643(3)
Gd12 Gd14 3.760(3)
Gd13 O34 2.30(2)
Gd13 O32 2.36(3)
Gd13 O73 2.41(3)
Gd13 O67 2.43(2)
Gd13 O66 2.48(2)
Gd13 O72 2.52(3)
Gd13 O55 2.62(3)
Gd13 O70 2.70(2)
Gd13 C59 2.91(5)
Gd13 Gd15 3.652(4)
Gd13 Gd17 3.770(4)
Gd14 O22 2.30(3)
Gd14 O29 2.335(19)
Gd14 O30 2.38(2)
Gd14 O71 2.40(3)
Gd14 O20W 2.41(3)
Gd14 O54 2.47(3)
Gd14 O21 2.48(4)
Gd14 O19W 2.53(3)
Gd15 O73 2.26(3)
Gd15 O66 2.28(3)
Gd15 O74 2.29(3)
Gd15 O39 2.29(3)
Gd15 O69 2.360(19)
Gd15 O37 2.44(3)
Gd15 O70 2.50(3)
Gd15 O50 2.50(3)
Gd15 C67 2.94(6)
Gd15 Gd18 3.752(4)
Gd16 O37 2.25(3)
Gd16 O22W 2.37(3)
Gd16 O24 2.43(3)
Gd16 O25 2.43(2)
Gd16 O21W 2.44(3)
Gd16 O74 2.44(3)
Gd16 O51 2.56(2)
Gd16 O36 2.61(4)
Gd17 O26 2.30(3)
Gd17 O27 2.32(3)
Gd17 O18W 2.33(4)
Gd17 O17W 2.33(4)
Gd17 O72 2.43(3)
Gd17 O35 2.433(18)
Gd17 O56 2.43(3)
Gd17 O34 2.45(3)
Gd17 C64 2.94(4)
Gd18 O73 2.31(3)
Gd18 O32 2.31(4)
Gd18 O49 2.36(4)
Gd18 O24W 2.36(4)
Gd18 O39 2.39(3)
Gd18 O23W 2.39(4)
Gd18 O31 2.45(3)
Gd18 O40 2.57(4)
N1 C2 1.39(4)
N1 C4 1.40(3)
N2 C10 1.18(4)
N2 C12 1.50(4)
N3 C18 1.15(5)
N3 C20 1.54(5)
N4 C26 1.28(4)
N4 C28 1.36(4)
N5 C44 1.45(4)
N5 C42 1.56(5)
N6 C52 1.35(4)
N6 C50 1.53(5)
N7 C58 1.34(7)
N7 C60 1.49(7)
N8 C65 1.37(5)
N8 C66 1.71(7)
C1 C2 1.47(7)
C2 O1 1.22(5)
C3 O2 1.24(3)
C3 O3 1.53(3)
C3 C4 1.55(4)
C4 C5 1.29(4)
C5 C6 1.44(5)
C6 O3 1.41(4)
C6 C7 1.54(5)
C7 O4 1.36(4)
C7 C8 1.77(4)
C8 O5 1.54(3)
C9 C10 1.49(4)
C10 O6 1.33(4)
C11 O7 1.37(3)
C11 O8 1.52(3)
C11 C12 1.62(4)
C12 C13 1.27(4)
C13 C14 1.45(4)
C14 O8 1.43(4)
C14 C15 1.61(4)
C15 O9 1.30(3)
C15 C16 1.69(4)
C16 O10 1.41(4)
C17 C18 1.49(6)
C18 O11 1.38(5)
C19 O12 1.32(4)
C19 C20 1.43(5)
C19 O13 1.53(4)
C20 C21 1.37(5)
C21 C22 1.68(5)
C22 O13 1.35(3)
C22 C23 1.55(4)
C23 O14 1.42(4)
C23 C24 1.43(5)
C24 O15 1.33(4)
C25 C26 1.42(6)
C26 O16 1.29(3)
C27 O17 1.42(4)
C27 O18 1.49(4)
C27 C28 1.50(5)
C28 C29 1.48(5)
C29 C30 1.48(5)
C30 O18 1.37(4)
C30 C31 1.50(4)
C31 O19 1.34(3)
C31 C32 1.64(4)
C32 O20 1.51(3)
C33 C34 1.29(5)
C34 O41 1.39(5)
C34 O42 1.42(5)
C35 C36 1.37(5)
C36 O44 1.08(3)
C36 O43 1.27(4)
C37 C38 1.24(4)
C38 O46 1.29(5)
C38 O45 1.50(5)
C39 C40 1.64(5)
C40 O48 1.13(3)
C40 O47 1.29(4)
C41 C42 1.36(6)
C42 O21 1.27(6)
C43 O22 1.37(4)
C43 O23 1.40(4)
C43 C44 1.45(5)
C44 C45 1.11(3)
C45 C46 1.35(4)
C46 C47 1.44(4)
C46 O23 1.45(3)
C47 O24 1.36(4)
C47 C48 1.59(6)
C48 O25 1.52(5)
C49 C50 1.41(5)
C50 O26 1.10(4)
C51 O27 1.21(4)
C51 C52 1.27(4)
C51 O28 1.54(4)
C52 C53 1.53(5)
C53 C54 1.60(5)
C54 O28 1.28(3)
C54 C55 1.47(5)
C55 O29 1.39(4)
C55 C56 1.63(6)
C56 O30 1.25(4)
C57 C58 1.82(14)
C58 O31 1.24(6)
C59 O33 1.29(5)
C59 O32 1.36(6)
C59 C60 1.47(6)
C59 C61 2.01(6)
C60 C61 1.12(4)
C61 C62 1.39(4)
C62 O33 1.23(4)
C62 C63 1.31(5)
C63 O34 1.31(5)
C63 C64 1.63(4)
C64 O35 1.22(4)
C65 C72 1.30(4)
C65 O36 1.54(5)
C66 C68 1.38(6)
C66 C67 1.38(7)
C67 O37 1.27(6)
C67 O38 1.33(6)
C68 C69 1.35(5)
C69 C70 1.29(6)
C69 O38 1.43(5)
C70 O39 1.45(6)
C70 C71 1.64(5)
C71 O40 1.65(6)
C73 C74 1.56(6)
C74 O51 1.14(5)
C74 O52 1.42(6)
C75 C76 1.65(5)
C76 O53 1.00(5)
C76 O54 1.62(6)
C77 C78 1.38(5)
C78 O55 1.18(4)
C78 O56 1.20(4)
C79 C80 1.38(5)
C79 O50 1.88(5)
C80 O50 1.16(4)
C80 O49 1.31(4)

loop_
_platon_squeeze_void_nr
_platon_squeeze_void_average_x
_platon_squeeze_void_average_y
_platon_squeeze_void_average_z
_platon_squeeze_void_volume
_platon_squeeze_void_count_electrons
_platon_squeeze_void_content
1 0.000 -0.009 -0.001 38413 10656 ' '
2 0.250 0.250 0.250 1224 406 ' '
3 0.750 0.250 0.750 1224 405 ' '
4 0.750 0.750 0.250 1224 406 ' '
5 0.250 0.750 0.750 1224 405 ' '
